data_4133170
loop_
_publ_author_name
'Rajabimoghadam, Khashayar'
'Darwish, Yousef'
'Bashir, Umyeena'
'Pitman, Dylan'
'Eichelberger, Sidney'
'Siegler, Maxime A.'
'Swart, Marcel'
'Garcia-Bosch, Isaac'

_publ_section_title
;
 Catalytic Aerobic Oxidation of Alcohols by Copper Complexes Bearing
 Redox-Active Ligands with Tunable H-Bonding Groups.
;
_journal_issue 48
_journal_name_full 'Journal of the American Chemical Society'
_journal_page_first 16625
_journal_page_last 16634
_journal_paper_doi 10.1021/jacs.8b08748
_journal_volume 140
_journal_year 2018
_chemical_absolute_configuration ad
_chemical_formula_moiety 'C115 H143 Cu2 K4 N25 O17, C3 H7 N O'
_chemical_formula_sum 'C118 H150 Cu2 K4 N26 O18'
_chemical_formula_weight 2504.11
_space_group_crystal_system triclinic
_space_group_IT_number 1
_space_group_name_Hall 'P 1'
_space_group_name_H-M_alt 'P 1'
_atom_sites_solution_hydrogens mixed
_atom_sites_solution_primary direct
_atom_sites_solution_secondary difmap
_audit_creation_method SHELXL-2014/7
_cell_angle_alpha 80.6240(19)
_cell_angle_beta 80.4638(17)
_cell_angle_gamma 85.7415(17)
_cell_formula_units_Z 1
_cell_length_a 10.5685(2)
_cell_length_b 13.0804(3)
_cell_length_c 23.2344(5)
_cell_measurement_reflns_used 20494
_cell_measurement_temperature 110(2)
_cell_measurement_theta_max 27.66
_cell_measurement_theta_min 2.57
_cell_volume 3121.54(12)
_computing_cell_refinement 'CrysAlisPro 1.171.39.29c (Rigaku OD, 2017)'
_computing_data_collection 'CrysAlisPro 1.171.39.29c (Rigaku OD, 2017)'
_computing_data_reduction 'CrysAlisPro 1.171.39.29c (Rigaku OD, 2017)'
_computing_molecular_graphics 'SHELXTL v6.10 (Sheldrick, 2008)'
_computing_publication_material 'SHELXTL v6.10 (Sheldrick, 2008)'
_computing_structure_refinement 'SHELXL-2014/7 (Sheldrick, 2015)'
_computing_structure_solution 'SHELXS-2014/7 (Sheldrick, 2015)'
_diffrn_ambient_temperature 110(2)
_diffrn_measured_fraction_theta_full 0.999
_diffrn_measured_fraction_theta_max 1.000
_diffrn_measurement_device_type 'SuperNova, Dual, Cu at zero, Atlas'
_diffrn_measurement_method '\w scans'
_diffrn_radiation_monochromator mirror
_diffrn_radiation_source 'SuperNova (Mo) X-ray Source'
_diffrn_radiation_type MoK\a
_diffrn_radiation_wavelength 0.71073
_diffrn_reflns_av_R_equivalents 0.0241
_diffrn_reflns_av_unetI/netI 0.0456
_diffrn_reflns_Laue_measured_fraction_full 0.999
_diffrn_reflns_Laue_measured_fraction_max 1.000
_diffrn_reflns_limit_h_max 13
_diffrn_reflns_limit_h_min -13
_diffrn_reflns_limit_k_max 16
_diffrn_reflns_limit_k_min -16
_diffrn_reflns_limit_l_max 30
_diffrn_reflns_limit_l_min -30
_diffrn_reflns_number 48106
_diffrn_reflns_point_group_measured_fraction_full 0.961
_diffrn_reflns_point_group_measured_fraction_max 0.944
_diffrn_reflns_theta_full 25.242
_diffrn_reflns_theta_max 27.499
_diffrn_reflns_theta_min 2.022
_exptl_absorpt_coefficient_mu 0.548
_exptl_absorpt_correction_T_max 1.000
_exptl_absorpt_correction_T_min 0.696
_exptl_absorpt_correction_type gaussian
_exptl_absorpt_process_details
;
CrysAlisPro 1.171.39.29c (Rigaku Oxford Diffraction, 2017)
Numerical absorption correction based on gaussian integration over
			a multifaceted crystal model
Empirical absorption correction using spherical harmonics,
 implemented in SCALE3 ABSPACK scaling algorithm.
;
_exptl_crystal_colour blue-purple
_exptl_crystal_density_diffrn 1.332
_exptl_crystal_description rod
_exptl_crystal_F_000 1318
_exptl_crystal_size_max 0.43
_exptl_crystal_size_mid 0.14
_exptl_crystal_size_min 0.08
_refine_diff_density_max 0.422
_refine_diff_density_min -0.335
_refine_diff_density_rms 0.050
_refine_ls_abs_structure_details
;
 Flack x determined using 10402 quotients [(I+)-(I-)]/[(I+)+(I-)]
 (Parsons, Flack and Wagner, Acta Cryst. B69 (2013) 249-259).
;
_refine_ls_abs_structure_Flack -0.012(3)
_refine_ls_extinction_method none
_refine_ls_goodness_of_fit_ref 1.015
_refine_ls_hydrogen_treatment mixed
_refine_ls_matrix_type full
_refine_ls_number_parameters 2004
_refine_ls_number_reflns 27049
_refine_ls_number_restraints 1442
_refine_ls_restrained_S_all 1.010
_refine_ls_R_factor_all 0.0436
_refine_ls_R_factor_gt 0.0374
_refine_ls_shift/su_max 0.002
_refine_ls_shift/su_mean 0.000
_refine_ls_structure_factor_coef Fsqd
_refine_ls_weighting_details 'w=1/[\s^2^(Fo^2^)+(0.0340P)^2^+1.1878P] where P=(Fo^2^+2Fc^2^)/3'
_refine_ls_weighting_scheme calc
_refine_ls_wR_factor_gt 0.0796
_refine_ls_wR_factor_ref 0.0834
_reflns_Friedel_coverage 0.889
_reflns_Friedel_fraction_full 0.923
_reflns_Friedel_fraction_max 0.888
_reflns_number_gt 24701
_reflns_number_total 27049
_reflns_threshold_expression 'I > 2\s(I)'
_cod_data_source_file ja8b08748_si_003.cif
_cod_data_source_block Ph_4,5_Me2_Ph_CuII_DMF
_cod_database_code 4133170
_shelx_shelxl_version_number 2014/7
_shelx_space_group_comment
;
The symmetry employed for this shelxl refinement is uniquely defined
by the following loop, which should always be used as a source of
symmetry information in preference to the above space-group names.
They are only intended as comments.
;
_oxdiff_exptl_absorpt_empirical_full_min 0.906
_oxdiff_exptl_absorpt_empirical_full_max 1.268
_oxdiff_exptl_absorpt_empirical_details
;
Empirical correction (ABSPACK) includes:
- Absorption correction using spherical harmonics
- Frame scaling
;

loop_
_space_group_symop_operation_xyz
'x, y, z'

loop_
_atom_site_label
_atom_site_type_symbol
_atom_site_fract_x
_atom_site_fract_y
_atom_site_fract_z
_atom_site_U_iso_or_equiv
_atom_site_adp_type
_atom_site_occupancy
_atom_site_site_symmetry_order
_atom_site_calc_flag
_atom_site_refinement_flags_posn
_atom_site_refinement_flags_adp
_atom_site_refinement_flags_occupancy
_atom_site_disorder_assembly
_atom_site_disorder_group
Cu1 Cu 0.97716(5) 0.51605(4) 0.70935(3) 0.01589(9) Uani 1 1 d . . . . .
C1A C 1.1326(16) 0.3160(12) 0.5553(6) 0.035(3) Uani 0.62(3) 1 d D U P A 1
H1A H 1.0543 0.3032 0.5814 0.042 Uiso 0.62(3) 1 calc R U P A 1
C2A C 1.1576(11) 0.2713(11) 0.5039(6) 0.041(2) Uani 0.62(3) 1 d D U P A 1
H2A H 1.0970 0.2278 0.4956 0.049 Uiso 0.62(3) 1 calc R U P A 1
C3A C 1.2693(11) 0.2898(11) 0.4652(5) 0.039(2) Uani 0.62(3) 1 d D U P A 1
H3A H 1.2874 0.2590 0.4302 0.047 Uiso 0.62(3) 1 calc R U P A 1
C4A C 1.3544(13) 0.3540(11) 0.4782(6) 0.033(2) Uani 0.62(3) 1 d D U P A 1
H4A H 1.4311 0.3681 0.4511 0.040 Uiso 0.62(3) 1 calc R U P A 1
C5A C 1.333(2) 0.3988(17) 0.5292(9) 0.029(3) Uani 0.62(3) 1 d D U P A 1
H5A H 1.3940 0.4426 0.5369 0.035 Uiso 0.62(3) 1 calc R U P A 1
C6A C 1.220(2) 0.379(2) 0.5691(9) 0.024(2) Uani 0.62(3) 1 d D U P A 1
C1E C 1.132(2) 0.2950(16) 0.5676(9) 0.025(3) Uani 0.38(3) 1 d D U P A 2
H1E H 1.0574 0.2819 0.5964 0.031 Uiso 0.38(3) 1 calc R U P A 2
C2E C 1.1600(18) 0.2378(16) 0.5219(9) 0.036(3) Uani 0.38(3) 1 d D U P A 2
H2E H 1.1029 0.1871 0.5183 0.044 Uiso 0.38(3) 1 calc R U P A 2
C3E C 1.2705(19) 0.2535(17) 0.4812(9) 0.042(3) Uani 0.38(3) 1 d D U P A 2
H3E H 1.2888 0.2144 0.4495 0.051 Uiso 0.38(3) 1 calc R U P A 2
C4E C 1.354(2) 0.3257(17) 0.4866(11) 0.038(3) Uani 0.38(3) 1 d D U P A 2
H4E H 1.4300 0.3359 0.4586 0.045 Uiso 0.38(3) 1 calc R U P A 2
C5E C 1.328(4) 0.385(3) 0.5327(15) 0.029(3) Uani 0.38(3) 1 d D U P A 2
H5E H 1.3882 0.4320 0.5376 0.035 Uiso 0.38(3) 1 calc R U P A 2
C6E C 1.212(4) 0.371(4) 0.5717(16) 0.029(4) Uani 0.38(3) 1 d D U P A 2
C7A C 1.2334(3) 0.5067(3) 0.63717(15) 0.0175(7) Uani 1 1 d . . . . .
C8A C 1.2003(3) 0.6212(2) 0.71080(15) 0.0169(7) Uani 1 1 d . . . . .
C9A C 1.3265(3) 0.6535(3) 0.70450(15) 0.0179(7) Uani 1 1 d . . . . .
H9A H 1.3943 0.6169 0.6829 0.021 Uiso 1 1 calc R U . . .
C10A C 1.3546(3) 0.7378(3) 0.72917(15) 0.0205(7) Uani 1 1 d . . . . .
C11A C 1.4906(4) 0.7718(3) 0.71938(18) 0.0284(8) Uani 1 1 d . . . . .
H11A H 1.5460 0.7273 0.6946 0.043 Uiso 1 1 calc R U . . .
H11B H 1.5207 0.7662 0.7575 0.043 Uiso 1 1 calc R U . . .
H11C H 1.4936 0.8439 0.6997 0.043 Uiso 1 1 calc R U . . .
C12A C 1.2824(4) 0.8839(3) 0.78778(17) 0.0281(8) Uani 1 1 d . . . . .
H12A H 1.3346 0.8606 0.8190 0.042 Uiso 1 1 calc R U . . .
H12B H 1.2010 0.9163 0.8046 0.042 Uiso 1 1 calc R U . . .
H12C H 1.3289 0.9345 0.7573 0.042 Uiso 1 1 calc R U . . .
C13A C 1.2556(4) 0.7921(3) 0.76068(15) 0.0203(7) Uani 1 1 d . . . . .
C14A C 1.1293(3) 0.7595(3) 0.76794(15) 0.0198(7) Uani 1 1 d . . . . .
H14A H 1.0616 0.7974 0.7887 0.024 Uiso 1 1 calc R U . . .
C15A C 1.1011(3) 0.6725(3) 0.74535(15) 0.0163(7) Uani 1 1 d . . . . .
C16A C 0.8958(3) 0.6365(3) 0.80444(15) 0.0187(7) Uani 1 1 d . . . . .
C17A C 0.6679(3) 0.5914(3) 0.84566(15) 0.0197(7) Uani 1 1 d . . . . .
C18A C 0.6618(3) 0.6090(3) 0.90384(16) 0.0198(7) Uani 1 1 d . . . . .
H18A H 0.7369 0.6254 0.9173 0.024 Uiso 1 1 calc R U . . .
C19A C 0.5462(4) 0.6024(3) 0.94163(16) 0.0223(7) Uani 1 1 d . . . . .
H19A H 0.5428 0.6151 0.9810 0.027 Uiso 1 1 calc R U . . .
C20A C 0.4356(4) 0.5777(3) 0.92377(17) 0.0258(8) Uani 1 1 d . . . . .
H20A H 0.3569 0.5740 0.9504 0.031 Uiso 1 1 calc R U . . .
C21A C 0.4407(4) 0.5583(3) 0.86643(17) 0.0256(8) Uani 1 1 d . . . . .
H21A H 0.3655 0.5405 0.8536 0.031 Uiso 1 1 calc R U . . .
C22A C 0.5559(3) 0.5650(3) 0.82790(16) 0.0221(7) Uani 1 1 d . . . . .
H22A H 0.5589 0.5515 0.7887 0.027 Uiso 1 1 calc R U . . .
N1A N 1.1814(3) 0.4235(2) 0.62094(13) 0.0205(6) Uani 1 1 d D . . . .
H1A1 H 1.112(3) 0.405(3) 0.6447(17) 0.025 Uiso 1 1 d D U . . .
N2A N 1.1625(3) 0.5382(2) 0.68616(12) 0.0166(6) Uani 1 1 d . . . . .
N3A N 0.9774(3) 0.6341(2) 0.75250(12) 0.0176(6) Uani 1 1 d . . . . .
N4A N 0.7777(3) 0.5976(3) 0.80335(14) 0.0235(7) Uani 1 1 d D . . . .
H4A1 H 0.768(4) 0.576(3) 0.7724(16) 0.028 Uiso 1 1 d D U . . .
O1A O 1.3326(2) 0.54487(19) 0.60810(11) 0.0232(5) Uani 1 1 d . . . . .
O2A O 0.9178(2) 0.6687(2) 0.84865(11) 0.0234(5) Uani 1 1 d . . . . .
C1B C 1.3376(4) 0.3387(3) 0.79571(17) 0.0244(8) Uani 1 1 d . . . . .
H1B H 1.3291 0.4121 0.7863 0.029 Uiso 1 1 calc R U . . .
C2B C 1.4454(4) 0.2937(3) 0.81708(18) 0.0286(8) Uani 1 1 d . . . . .
H2B H 1.5101 0.3363 0.8225 0.034 Uiso 1 1 calc R U . . .
C3B C 1.4609(4) 0.1868(3) 0.83082(18) 0.0292(9) Uani 1 1 d . . . . .
H3B H 1.5360 0.1555 0.8451 0.035 Uiso 1 1 calc R U . . .
C4B C 1.3640(4) 0.1268(3) 0.82329(17) 0.0265(8) Uani 1 1 d . . . . .
H4B H 1.3729 0.0535 0.8331 0.032 Uiso 1 1 calc R U . . .
C5B C 1.2540(4) 0.1712(3) 0.80165(16) 0.0224(7) Uani 1 1 d . . . . .
H5B H 1.1889 0.1285 0.7966 0.027 Uiso 1 1 calc R U . . .
C6B C 1.2402(3) 0.2786(3) 0.78753(15) 0.0194(7) Uani 1 1 d . . . . .
C7B C 1.0285(3) 0.2927(3) 0.75049(15) 0.0201(7) Uani 1 1 d . . . . .
C8B C 0.8434(3) 0.3430(3) 0.70088(15) 0.0177(7) Uani 1 1 d . . . . .
C9B C 0.8055(4) 0.2432(3) 0.69912(16) 0.0221(7) Uani 1 1 d . . . . .
H9B H 0.8627 0.1854 0.7079 0.026 Uiso 1 1 calc R U . . .
C10B C 0.6865(4) 0.2261(3) 0.68485(16) 0.0228(7) Uani 1 1 d . . . . .
C11B C 0.6487(4) 0.1175(3) 0.6847(2) 0.0332(9) Uani 1 1 d . . . . .
H11D H 0.7189 0.0681 0.6950 0.050 Uiso 1 1 calc R U . . .
H11E H 0.6315 0.1109 0.6454 0.050 Uiso 1 1 calc R U . . .
H11F H 0.5713 0.1027 0.7138 0.050 Uiso 1 1 calc R U . . .
C12B C 0.4733(4) 0.2958(3) 0.65639(19) 0.0287(8) Uani 1 1 d . . . . .
H12D H 0.4246 0.3626 0.6519 0.043 Uiso 1 1 calc R U . . .
H12E H 0.4261 0.2474 0.6879 0.043 Uiso 1 1 calc R U . . .
H12F H 0.4850 0.2675 0.6192 0.043 Uiso 1 1 calc R U . . .
C13B C 0.6022(3) 0.3110(3) 0.67195(16) 0.0223(7) Uani 1 1 d . . . . .
C14B C 0.6409(3) 0.4109(3) 0.67150(15) 0.0200(7) Uani 1 1 d . . . . .
H14B H 0.5836 0.4684 0.6623 0.024 Uiso 1 1 calc R U . . .
C15B C 0.7612(3) 0.4288(3) 0.68409(14) 0.0162(7) Uani 1 1 d . . . . .
C16B C 0.7652(3) 0.6133(3) 0.64819(15) 0.0186(7) Uani 1 1 d . . . . .
C17B C 0.8233(6) 0.7997(4) 0.6195(3) 0.0274(10) Uani 0.897(6) 1 d D U P B 1
C18B C 0.7858(5) 0.8191(4) 0.5638(3) 0.0407(13) Uani 0.897(6) 1 d D U P B 1
H18B H 0.7482 0.7666 0.5493 0.049 Uiso 0.897(6) 1 calc R U P B 1
C19B C 0.8043(6) 0.9167(4) 0.5295(3) 0.0524(15) Uani 0.897(6) 1 d D U P B 1
H19B H 0.7800 0.9293 0.4913 0.063 Uiso 0.897(6) 1 calc R U P B 1
C20B C 0.8552(8) 0.9930(5) 0.5488(5) 0.060(2) Uani 0.897(6) 1 d D U P B 1
H20B H 0.8688 1.0580 0.5243 0.072 Uiso 0.897(6) 1 calc R U P B 1
C21B C 0.8877(7) 0.9755(4) 0.6050(3) 0.0571(16) Uani 0.897(6) 1 d D U P B 1
H21B H 0.9196 1.0302 0.6200 0.069 Uiso 0.897(6) 1 calc R U P B 1
C22B C 0.8739(6) 0.8785(4) 0.6398(2) 0.0418(13) Uani 0.897(6) 1 d D U P B 1
H22B H 0.8995 0.8667 0.6777 0.050 Uiso 0.897(6) 1 calc R U P B 1
C17F C 0.827(5) 0.799(3) 0.620(3) 0.037(4) Uani 0.103(6) 1 d D U P B 2
C18F C 0.733(4) 0.849(3) 0.589(2) 0.038(4) Uani 0.103(6) 1 d D U P B 2
H18F H 0.6555 0.8163 0.5906 0.045 Uiso 0.103(6) 1 calc R U P B 2
C19F C 0.752(4) 0.948(3) 0.556(2) 0.046(4) Uani 0.103(6) 1 d D U P B 2
H19F H 0.6892 0.9796 0.5333 0.055 Uiso 0.103(6) 1 calc R U P B 2
C20F C 0.857(6) 1.000(4) 0.557(4) 0.055(4) Uani 0.103(6) 1 d D U P B 2
H20F H 0.8628 1.0711 0.5397 0.066 Uiso 0.103(6) 1 calc R U P B 2
C21F C 0.955(4) 0.947(3) 0.582(2) 0.053(4) Uani 0.103(6) 1 d D U P B 2
H21F H 1.0367 0.9764 0.5767 0.064 Uiso 0.103(6) 1 calc R U P B 2
C22F C 0.936(4) 0.850(3) 0.617(2) 0.043(4) Uani 0.103(6) 1 d D U P B 2
H22F H 1.0010 0.8186 0.6392 0.052 Uiso 0.103(6) 1 calc R U P B 2
N1B N 1.1362(3) 0.3320(2) 0.76405(15) 0.0237(7) Uani 1 1 d D . . . .
H1B1 H 1.146(4) 0.397(3) 0.7529(19) 0.028 Uiso 1 1 d D U . . .
N2B N 0.9606(3) 0.3662(2) 0.71663(13) 0.0196(6) Uani 1 1 d . . . . .
N3B N 0.8074(3) 0.5283(2) 0.68359(12) 0.0160(6) Uani 1 1 d . . . . .
N4B N 0.8195(3) 0.7028(2) 0.65576(15) 0.0234(7) Uani 1 1 d D . . . .
H4B1 H 0.865(4) 0.696(3) 0.6854(16) 0.028 Uiso 1 1 d D U . . .
O1B O 1.0024(3) 0.2019(2) 0.76811(13) 0.0316(6) Uani 1 1 d . . . . .
O2B O 0.6904(2) 0.61653(19) 0.61239(11) 0.0234(5) Uani 1 1 d . . . . .
Cu2 Cu 0.43865(5) 0.97845(4) 0.16297(3) 0.01645(9) Uani 1 1 d . . . . .
C1C C 0.0217(5) 0.8773(5) 0.2787(2) 0.0406(13) Uani 0.844(6) 1 d D U P C 1
H1C H 0.0259 0.9057 0.2381 0.049 Uiso 0.844(6) 1 calc R U P C 1
C2C C -0.0958(5) 0.8617(5) 0.3131(3) 0.0474(15) Uani 0.844(6) 1 d D U P C 1
H2C H -0.1717 0.8786 0.2959 0.057 Uiso 0.844(6) 1 calc R U P C 1
C3C C -0.1055(5) 0.8218(5) 0.3720(3) 0.0484(15) Uani 0.844(6) 1 d D U P C 1
H3C H -0.1870 0.8093 0.3955 0.058 Uiso 0.844(6) 1 calc R U P C 1
C4C C 0.0064(7) 0.8002(6) 0.3964(3) 0.055(2) Uani 0.844(6) 1 d D U P C 1
H4C H 0.0007 0.7745 0.4373 0.066 Uiso 0.844(6) 1 calc R U P C 1
C5C C 0.1274(10) 0.8152(15) 0.3624(4) 0.048(2) Uani 0.844(6) 1 d D U P C 1
H5C H 0.2030 0.8004 0.3800 0.057 Uiso 0.844(6) 1 calc R U P C 1
C6C C 0.1356(6) 0.8521(7) 0.3024(3) 0.0349(19) Uani 0.844(6) 1 d D U P C 1
C1G C 0.042(2) 0.939(3) 0.2914(11) 0.037(4) Uani 0.156(6) 1 d D U P C 2
H1G H 0.0518 0.9811 0.2537 0.045 Uiso 0.156(6) 1 calc R U P C 2
C2G C -0.069(2) 0.946(2) 0.3315(10) 0.046(4) Uani 0.156(6) 1 d D U P C 2
H2G H -0.1390 0.9892 0.3191 0.055 Uiso 0.156(6) 1 calc R U P C 2
C3G C -0.085(3) 0.894(3) 0.3876(11) 0.054(4) Uani 0.156(6) 1 d D U P C 2
H3G H -0.1637 0.8999 0.4138 0.065 Uiso 0.156(6) 1 calc R U P C 2
C4G C 0.019(4) 0.831(3) 0.4053(16) 0.052(4) Uani 0.156(6) 1 d D U P C 2
H4G H 0.0128 0.7954 0.4446 0.062 Uiso 0.156(6) 1 calc R U P C 2
C5G C 0.133(5) 0.821(8) 0.366(2) 0.044(4) Uani 0.156(6) 1 d D U P C 2
H5G H 0.2052 0.7826 0.3797 0.053 Uiso 0.156(6) 1 calc R U P C 2
C6G C 0.142(3) 0.867(5) 0.3077(17) 0.040(4) Uani 0.156(6) 1 d D U P C 2
C7C C 0.3744(4) 0.8301(3) 0.26963(16) 0.0267(8) Uani 1 1 d . . . . .
C8C C 0.5876(3) 0.8126(3) 0.21445(15) 0.0162(7) Uani 1 1 d . . . . .
C9C C 0.6290(4) 0.7191(3) 0.24537(16) 0.0221(8) Uani 1 1 d . . . . .
H9C H 0.5678 0.6769 0.2714 0.027 Uiso 1 1 calc R U . . .
C10C C 0.7590(4) 0.6859(3) 0.23894(18) 0.0319(9) Uani 1 1 d . . . . .
C11C C 0.8003(4) 0.5865(4) 0.2751(2) 0.0497(13) Uani 1 1 d . . . . .
H11G H 0.8397 0.5377 0.2487 0.074 Uiso 1 1 calc R U . . .
H11H H 0.7252 0.5560 0.3010 0.074 Uiso 1 1 calc R U . . .
H11I H 0.8628 0.6010 0.2991 0.074 Uiso 1 1 calc R U . . .
C12C C 0.9884(4) 0.7087(4) 0.1901(3) 0.0598(16) Uani 1 1 d . . . . .
H12G H 1.0242 0.7064 0.2266 0.090 Uiso 1 1 calc R U . . .
H12H H 1.0359 0.7567 0.1585 0.090 Uiso 1 1 calc R U . . .
H12I H 0.9957 0.6392 0.1789 0.090 Uiso 1 1 calc R U . . .
C13C C 0.8482(4) 0.7455(3) 0.1999(2) 0.0360(10) Uani 1 1 d . . . . .
C14C C 0.8072(4) 0.8383(3) 0.16815(18) 0.0291(9) Uani 1 1 d . . . . .
H14C H 0.8692 0.8802 0.1425 0.035 Uiso 1 1 calc R U . . .
C15C C 0.6779(3) 0.8718(3) 0.17285(15) 0.0194(7) Uani 1 1 d . . . . .
C16C C 0.6849(3) 0.9994(3) 0.08502(16) 0.0190(7) Uani 1 1 d . . . . .
C17C C 0.6584(3) 1.1512(3) 0.00544(16) 0.0196(7) Uani 1 1 d . . . . .
C18C C 0.7443(4) 1.1207(3) -0.04136(17) 0.0236(8) Uani 1 1 d . . . . .
H18C H 0.7842 1.0530 -0.0376 0.028 Uiso 1 1 calc R U . . .
C19C C 0.7722(4) 1.1892(3) -0.09395(17) 0.0279(8) Uani 1 1 d . . . . .
H19C H 0.8316 1.1676 -0.1256 0.034 Uiso 1 1 calc R U . . .
C20C C 0.7150(4) 1.2880(3) -0.10074(19) 0.0356(10) Uani 1 1 d . . . . .
H20C H 0.7352 1.3347 -0.1365 0.043 Uiso 1 1 calc R U . . .
C21C C 0.6281(4) 1.3173(3) -0.0547(2) 0.0355(10) Uani 1 1 d . . . . .
H21C H 0.5869 1.3846 -0.0591 0.043 Uiso 1 1 calc R U . . .
C22C C 0.5994(4) 1.2509(3) -0.00202(19) 0.0288(8) Uani 1 1 d . . . . .
H22C H 0.5393 1.2730 0.0292 0.035 Uiso 1 1 calc R U . . .
N1C N 0.2511(3) 0.8692(3) 0.26392(14) 0.0307(8) Uani 1 1 d D . . . .
H1C1 H 0.245(4) 0.901(3) 0.2300(16) 0.037 Uiso 1 1 d D U . . .
N2C N 0.4583(3) 0.8505(2) 0.21842(12) 0.0180(6) Uani 1 1 d . . . . .
N3C N 0.6266(3) 0.9623(2) 0.14012(13) 0.0179(6) Uani 1 1 d . . . . .
N4C N 0.6216(3) 1.0882(2) 0.05981(14) 0.0210(6) Uani 1 1 d D . . . .
H4C1 H 0.558(3) 1.112(3) 0.0829(17) 0.025 Uiso 1 1 d D U . . .
O1C O 0.3994(3) 0.7835(3) 0.31723(12) 0.0453(9) Uani 1 1 d . . . . .
O2C O 0.7816(2) 0.9612(2) 0.05666(11) 0.0249(6) Uani 1 1 d . . . . .
C1D C 0.3851(4) 0.6216(3) 0.14665(18) 0.0286(8) Uani 1 1 d . . . . .
H1D H 0.4321 0.6389 0.1749 0.034 Uiso 1 1 calc R U . . .
C2D C 0.3895(4) 0.5202(3) 0.1360(2) 0.0382(10) Uani 1 1 d . . . . .
H2D H 0.4394 0.4683 0.1570 0.046 Uiso 1 1 calc R U . . .
C3D C 0.3220(4) 0.4939(3) 0.09490(19) 0.0342(9) Uani 1 1 d . . . . .
H3D H 0.3267 0.4246 0.0870 0.041 Uiso 1 1 calc R U . . .
C4D C 0.2476(4) 0.5692(3) 0.06551(17) 0.0267(8) Uani 1 1 d . . . . .
H4D H 0.1993 0.5510 0.0380 0.032 Uiso 1 1 calc R U . . .
C5D C 0.2421(4) 0.6714(3) 0.07546(16) 0.0230(8) Uani 1 1 d . . . . .
H5D H 0.1909 0.7226 0.0546 0.028 Uiso 1 1 calc R U . . .
C6D C 0.3118(3) 0.6988(3) 0.11599(16) 0.0204(7) Uani 1 1 d . . . . .
C7D C 0.2419(3) 0.8884(3) 0.11272(15) 0.0175(7) Uani 1 1 d . . . . .
C8D C 0.2065(3) 1.0681(3) 0.13039(15) 0.0183(7) Uani 1 1 d . . . . .
C9D C 0.0865(3) 1.0889(3) 0.11171(16) 0.0199(7) Uani 1 1 d . . . . .
H9D H 0.0467 1.0347 0.0998 0.024 Uiso 1 1 calc R U . . .
C10D C 0.0235(3) 1.1870(3) 0.11001(17) 0.0225(8) Uani 1 1 d . . . . .
C11D C -0.1031(4) 1.2068(3) 0.08721(18) 0.0275(8) Uani 1 1 d . . . . .
H11J H -0.1685 1.2310 0.1178 0.041 Uiso 1 1 calc R U . . .
H11K H -0.1292 1.1425 0.0771 0.041 Uiso 1 1 calc R U . . .
H11L H -0.0937 1.2599 0.0520 0.041 Uiso 1 1 calc R U . . .
C12D C 0.0104(4) 1.3705(3) 0.1328(2) 0.0372(10) Uani 1 1 d . . . . .
H12J H 0.0004 1.4036 0.0927 0.056 Uiso 1 1 calc R U . . .
H12K H 0.0608 1.4139 0.1502 0.056 Uiso 1 1 calc R U . . .
H12L H -0.0745 1.3621 0.1570 0.056 Uiso 1 1 calc R U . . .
C13D C 0.0793(4) 1.2648(3) 0.13043(18) 0.0250(8) Uani 1 1 d . . . . .
C14D C 0.1977(4) 1.2454(3) 0.14893(17) 0.0246(8) Uani 1 1 d . . . . .
H14D H 0.2345 1.2990 0.1629 0.030 Uiso 1 1 calc R U . . .
C15D C 0.2655(3) 1.1489(3) 0.14769(16) 0.0197(7) Uani 1 1 d . . . . .
C16D C 0.4461(4) 1.1868(3) 0.19226(17) 0.0254(8) Uani 1 1 d . . . . .
C17D C 0.6563(4) 1.1913(3) 0.22900(16) 0.0257(8) Uani 1 1 d . . . . .
C18D C 0.7738(4) 1.1373(3) 0.23221(18) 0.0317(9) Uani 1 1 d . . . . .
H18D H 0.7928 1.0761 0.2146 0.038 Uiso 1 1 calc R U . . .
C19D C 0.8632(5) 1.1716(4) 0.2608(2) 0.0487(13) Uani 1 1 d . . . . .
H19D H 0.9439 1.1347 0.2620 0.058 Uiso 1 1 calc R U . . .
C20D C 0.8368(6) 1.2581(5) 0.2873(3) 0.0634(16) Uani 1 1 d . . . . .
H20D H 0.8977 1.2803 0.3079 0.076 Uiso 1 1 calc R U . . .
C21D C 0.7219(6) 1.3130(4) 0.2840(2) 0.0552(14) Uani 1 1 d . . . . .
H21D H 0.7046 1.3740 0.3018 0.066 Uiso 1 1 calc R U . . .
C22D C 0.6304(5) 1.2810(3) 0.2551(2) 0.0392(11) Uani 1 1 d . . . . .
H22D H 0.5511 1.3197 0.2531 0.047 Uiso 1 1 calc R U . . .
N1D N 0.3168(3) 0.7992(2) 0.12851(15) 0.0223(7) Uani 1 1 d D . . . .
H1D1 H 0.367(4) 0.805(3) 0.1520(17) 0.027 Uiso 1 1 d D U . . .
N2D N 0.2748(3) 0.9705(2) 0.13554(13) 0.0171(6) Uani 1 1 d . . . . .
N3D N 0.3912(3) 1.1256(2) 0.16238(14) 0.0207(6) Uani 1 1 d . . . . .
N4D N 0.5707(3) 1.1517(3) 0.19942(15) 0.0261(7) Uani 1 1 d D . . . .
H4D1 H 0.600(4) 1.094(3) 0.1859(19) 0.031 Uiso 1 1 d D U . . .
O1D O 0.1581(2) 0.88709(18) 0.08171(11) 0.0204(5) Uani 1 1 d . . . . .
O2D O 0.3977(3) 1.2643(2) 0.21250(16) 0.0481(9) Uani 1 1 d . . . . .
K1 K 1.11002(9) 0.70421(7) 0.90314(4) 0.02485(17) Uani 1 1 d . . . . .
K2 K 0.48874(8) 0.68654(7) 0.55208(4) 0.02457(17) Uani 1 1 d D . . . .
K3 K 0.52150(11) 0.66316(9) 0.39223(4) 0.0418(2) Uani 1 1 d D . . . .
K4 K -0.00146(9) 0.88726(8) 0.00945(4) 0.0337(2) Uani 1 1 d . . . . .
C1S C 0.7068(6) 0.6743(5) 1.0819(3) 0.0720(19) Uani 1 1 d D . . . .
H1S1 H 0.7077 0.6617 1.1246 0.108 Uiso 1 1 calc R U . . .
H1S2 H 0.6179 0.6778 1.0744 0.108 Uiso 1 1 calc R U . . .
H1S3 H 0.7465 0.7400 1.0647 0.108 Uiso 1 1 calc R U . . .
C2S C 0.7247(5) 0.4883(4) 1.0676(3) 0.0677(18) Uani 1 1 d D . . . .
H2S1 H 0.7823 0.4396 1.0466 0.102 Uiso 1 1 calc R U . . .
H2S2 H 0.6407 0.4933 1.0544 0.102 Uiso 1 1 calc R U . . .
H2S3 H 0.7146 0.4636 1.1101 0.102 Uiso 1 1 calc R U . . .
N1S N 0.7789(4) 0.5898(3) 1.05510(17) 0.0428(9) Uani 1 1 d D . . . .
C3S C 0.8888(4) 0.6073(4) 1.0194(2) 0.0430(11) Uani 1 1 d D . . . .
H3S H 0.9297 0.5509 1.0013 0.052 Uiso 1 1 calc R U . . .
O1S O 0.9439(3) 0.6911(2) 1.00721(14) 0.0415(7) Uani 1 1 d D . . . .
C4S C 0.6754(4) 0.8874(4) 0.8260(2) 0.0434(12) Uani 1 1 d . . . . .
H4S1 H 0.6400 0.8307 0.8559 0.065 Uiso 1 1 calc R U . . .
H4S2 H 0.6926 0.8642 0.7873 0.065 Uiso 1 1 calc R U . . .
H4S3 H 0.6134 0.9470 0.8248 0.065 Uiso 1 1 calc R U . . .
C5S C 0.8613(4) 0.9989(3) 0.8007(2) 0.0351(10) Uani 1 1 d . . . . .
H5S1 H 0.9364 1.0149 0.8167 0.053 Uiso 1 1 calc R U . . .
H5S2 H 0.8040 1.0611 0.7959 0.053 Uiso 1 1 calc R U . . .
H5S3 H 0.8894 0.9762 0.7622 0.053 Uiso 1 1 calc R U . . .
N2S N 0.7938(3) 0.9172(2) 0.84073(14) 0.0257(7) Uani 1 1 d . . . . .
C6S C 0.8424(4) 0.8678(3) 0.88763(16) 0.0239(8) Uani 1 1 d . . . . .
H6S H 0.7938 0.8149 0.9126 0.029 Uiso 1 1 calc R U . . .
O2S O 0.9454(3) 0.8857(2) 0.90090(12) 0.0313(6) Uani 1 1 d . . . . .
C7S C 1.2599(5) 0.3158(4) 0.9756(2) 0.0320(11) Uani 0.857(6) 1 d D U P D 1
H7S1 H 1.3297 0.2846 0.9497 0.048 Uiso 0.857(6) 1 calc R U P D 1
H7S2 H 1.2459 0.2719 1.0143 0.048 Uiso 0.857(6) 1 calc R U P D 1
H7S3 H 1.2829 0.3848 0.9803 0.048 Uiso 0.857(6) 1 calc R U P D 1
C8S C 1.0882(11) 0.2292(5) 0.9420(3) 0.0413(18) Uani 0.857(6) 1 d D U P D 1
H8S1 H 1.0080 0.2461 0.9258 0.062 Uiso 0.857(6) 1 calc R U P D 1
H8S2 H 1.0708 0.1846 0.9803 0.062 Uiso 0.857(6) 1 calc R U P D 1
H8S3 H 1.1494 0.1927 0.9148 0.062 Uiso 0.857(6) 1 calc R U P D 1
N3S N 1.1429(4) 0.3250(3) 0.94945(18) 0.0306(10) Uani 0.857(6) 1 d D U P D 1
C9S C 1.0926(5) 0.4184(4) 0.9304(2) 0.0352(12) Uani 0.857(6) 1 d D U P D 1
H9S H 1.0206 0.4224 0.9104 0.042 Uiso 0.857(6) 1 calc R U P D 1
O3S O 1.1353(9) 0.5006(5) 0.9377(4) 0.041(2) Uani 0.857(6) 1 d D U P D 1
C7J C 0.977(2) 0.412(2) 0.9017(13) 0.0320(11) Uani 0.143(6) 1 d D U P D 2
H7J1 H 0.9216 0.3663 0.8891 0.048 Uiso 0.143(6) 1 calc R U P D 2
H7J2 H 0.9256 0.4522 0.9305 0.048 Uiso 0.143(6) 1 calc R U P D 2
H7J3 H 1.0154 0.4602 0.8674 0.048 Uiso 0.143(6) 1 calc R U P D 2
C8J C 1.089(7) 0.241(2) 0.924(2) 0.048(9) Uani 0.143(6) 1 d D U P D 2
H8J1 H 1.0136 0.2230 0.9085 0.071 Uiso 0.143(6) 1 calc R U P D 2
H8J2 H 1.1669 0.2259 0.8970 0.071 Uiso 0.143(6) 1 calc R U P D 2
H8J3 H 1.0919 0.1996 0.9629 0.071 Uiso 0.143(6) 1 calc R U P D 2
N3J N 1.079(2) 0.3507(19) 0.9290(13) 0.043(4) Uani 0.143(6) 1 d D U P D 2
C9J C 1.160(3) 0.405(2) 0.9480(15) 0.040(4) Uani 0.143(6) 1 d D U P D 2
H9J H 1.2183 0.3731 0.9733 0.048 Uiso 0.143(6) 1 calc R U P D 2
O3J O 1.154(6) 0.501(3) 0.930(3) 0.038(5) Uani 0.143(6) 1 d D U P D 2
C10S C 0.7850(6) 0.3075(4) 0.5279(2) 0.0523(13) Uani 1 1 d . . . . .
H10A H 0.7824 0.3277 0.5669 0.078 Uiso 1 1 calc R U . . .
H10B H 0.8739 0.2896 0.5116 0.078 Uiso 1 1 calc R U . . .
H10C H 0.7326 0.2473 0.5316 0.078 Uiso 1 1 calc R U . . .
C11S C 0.7407(7) 0.3819(5) 0.4271(2) 0.075(2) Uani 1 1 d . . . . .
H11M H 0.6868 0.4370 0.4080 0.113 Uiso 1 1 calc R U . . .
H11N H 0.7098 0.3142 0.4247 0.113 Uiso 1 1 calc R U . . .
H11O H 0.8298 0.3869 0.4071 0.113 Uiso 1 1 calc R U . . .
N4S N 0.7345(4) 0.3933(3) 0.48880(15) 0.0342(8) Uani 1 1 d . . . . .
C12S C 0.6800(4) 0.4776(3) 0.50832(17) 0.0303(9) Uani 1 1 d . . . . .
H12S H 0.6767 0.4808 0.5491 0.036 Uiso 1 1 calc R U . . .
O4S O 0.6332(3) 0.5523(3) 0.47850(13) 0.0440(8) Uani 1 1 d . . . . .
C13S C 0.3856(19) 1.0769(14) 0.5785(11) 0.055(4) Uani 0.40(3) 1 d D U P E 1
H13A H 0.4230 1.0416 0.5451 0.083 Uiso 0.40(3) 1 calc R U P E 1
H13B H 0.4537 1.0898 0.6000 0.083 Uiso 0.40(3) 1 calc R U P E 1
H13C H 0.3435 1.1431 0.5638 0.083 Uiso 0.40(3) 1 calc R U P E 1
C14S C 0.203(2) 1.0572(16) 0.6615(9) 0.052(4) Uani 0.40(3) 1 d D U P E 1
H14E H 0.1465 1.1097 0.6420 0.078 Uiso 0.40(3) 1 calc R U P E 1
H14F H 0.2503 1.0897 0.6860 0.078 Uiso 0.40(3) 1 calc R U P E 1
H14G H 0.1512 1.0028 0.6864 0.078 Uiso 0.40(3) 1 calc R U P E 1
N5S N 0.292(2) 1.0125(14) 0.6176(9) 0.035(3) Uani 0.40(3) 1 d D U P E 1
C15S C 0.295(3) 0.9124(18) 0.6141(16) 0.039(4) Uani 0.40(3) 1 d D U P E 1
H15S H 0.2238 0.8741 0.6342 0.047 Uiso 0.40(3) 1 calc R U P E 1
O5S O 0.384(3) 0.8652(17) 0.5865(12) 0.037(4) Uani 0.40(3) 1 d D U P E 1
C13J C 0.3706(13) 1.0610(10) 0.6098(9) 0.056(3) Uani 0.60(3) 1 d D U P E 2
H13D H 0.4494 1.0230 0.5948 0.084 Uiso 0.60(3) 1 calc R U P E 2
H13E H 0.3857 1.0944 0.6426 0.084 Uiso 0.60(3) 1 calc R U P E 2
H13F H 0.3457 1.1139 0.5781 0.084 Uiso 0.60(3) 1 calc R U P E 2
C14J C 0.1544(14) 1.0282(12) 0.6652(6) 0.048(3) Uani 0.60(3) 1 d D U P E 2
H14H H 0.1112 1.0837 0.6408 0.072 Uiso 0.60(3) 1 calc R U P E 2
H14I H 0.1780 1.0552 0.6987 0.072 Uiso 0.60(3) 1 calc R U P E 2
H14J H 0.0963 0.9714 0.6799 0.072 Uiso 0.60(3) 1 calc R U P E 2
N5J N 0.2695(13) 0.9899(10) 0.6300(6) 0.034(2) Uani 0.60(3) 1 d D U P E 2
C15J C 0.2789(19) 0.8965(11) 0.6136(10) 0.033(2) Uani 0.60(3) 1 d D U P E 2
H15J H 0.2147 0.8499 0.6327 0.039 Uiso 0.60(3) 1 calc R U P E 2
O5J O 0.3612(18) 0.8642(12) 0.5766(8) 0.039(3) Uani 0.60(3) 1 d D U P E 2
C16S C 0.5755(15) 0.9566(14) 0.3420(5) 0.077(4) Uani 0.62(2) 1 d D U P E 1
H16A H 0.6604 0.9223 0.3326 0.115 Uiso 0.62(2) 1 calc R U P E 1
H16B H 0.5673 1.0195 0.3132 0.115 Uiso 0.62(2) 1 calc R U P E 1
H16C H 0.5088 0.9094 0.3404 0.115 Uiso 0.62(2) 1 calc R U P E 1
C17S C 0.5903(18) 1.0916(10) 0.4051(8) 0.091(4) Uani 0.62(2) 1 d D U P E 1
H17A H 0.5898 1.0983 0.4465 0.137 Uiso 0.62(2) 1 calc R U P E 1
H17B H 0.5253 1.1403 0.3890 0.137 Uiso 0.62(2) 1 calc R U P E 1
H17C H 0.6752 1.1072 0.3824 0.137 Uiso 0.62(2) 1 calc R U P E 1
N6S N 0.5608(12) 0.9842(8) 0.4010(5) 0.052(2) Uani 0.62(2) 1 d D U P E 1
C18S C 0.551(3) 0.9106(10) 0.4477(7) 0.051(3) Uani 0.62(2) 1 d D U P E 1
H18S H 0.5337 0.9328 0.4853 0.061 Uiso 0.62(2) 1 calc R U P E 1
O6S O 0.561(2) 0.8192(9) 0.4476(5) 0.043(3) Uani 0.62(2) 1 d D U P E 1
C16J C 0.611(3) 0.9973(17) 0.3572(9) 0.070(6) Uani 0.38(2) 1 d D U P E 2
H16D H 0.7040 0.9893 0.3463 0.105 Uiso 0.38(2) 1 calc R U P E 2
H16E H 0.5786 1.0606 0.3341 0.105 Uiso 0.38(2) 1 calc R U P E 2
H16F H 0.5704 0.9372 0.3489 0.105 Uiso 0.38(2) 1 calc R U P E 2
C17J C 0.592(3) 1.1047(11) 0.4393(12) 0.075(7) Uani 0.38(2) 1 d D U P E 2
H17D H 0.5594 1.1001 0.4816 0.112 Uiso 0.38(2) 1 calc R U P E 2
H17E H 0.5426 1.1593 0.4172 0.112 Uiso 0.38(2) 1 calc R U P E 2
H17F H 0.6828 1.1212 0.4319 0.112 Uiso 0.38(2) 1 calc R U P E 2
N6J N 0.579(2) 1.0046(13) 0.4200(9) 0.053(4) Uani 0.38(2) 1 d D U P E 2
C18J C 0.553(5) 0.9169(15) 0.4588(11) 0.046(4) Uani 0.38(2) 1 d D U P E 2
H18J H 0.5397 0.9238 0.4995 0.056 Uiso 0.38(2) 1 calc R U P E 2
O6J O 0.544(4) 0.8286(13) 0.4474(8) 0.037(4) Uani 0.38(2) 1 d D U P E 2
C19S C -0.0007(14) 0.5848(13) 0.5238(8) 0.046(3) Uani 0.714(7) 1 d D U P E 1
H19E H 0.0127 0.5279 0.5005 0.069 Uiso 0.714(7) 1 calc R U P E 1
H19G H -0.0686 0.6335 0.5104 0.069 Uiso 0.714(7) 1 calc R U P E 1
H19H H -0.0259 0.5569 0.5656 0.069 Uiso 0.714(7) 1 calc R U P E 1
C20S C 0.1169(6) 0.7189(5) 0.5532(3) 0.0330(14) Uani 0.714(7) 1 d D U P E 1
H20E H 0.2010 0.7497 0.5450 0.049 Uiso 0.714(7) 1 calc R U P E 1
H20G H 0.0992 0.6884 0.5950 0.049 Uiso 0.714(7) 1 calc R U P E 1
H20H H 0.0504 0.7728 0.5444 0.049 Uiso 0.714(7) 1 calc R U P E 1
N7S N 0.1172(5) 0.6384(4) 0.5165(2) 0.0300(12) Uani 0.714(7) 1 d D U P E 1
C21S C 0.2197(6) 0.6181(5) 0.4791(3) 0.0322(14) Uani 0.714(7) 1 d D U P E 1
H21S H 0.2181 0.5633 0.4570 0.039 Uiso 0.714(7) 1 calc R U P E 1
O7S O 0.3175(8) 0.6668(14) 0.4714(4) 0.037(3) Uani 0.714(7) 1 d D U P E 1
C19J C 0.1295(17) 0.5334(15) 0.4448(7) 0.049(4) Uani 0.286(7) 1 d D U P E 2
H19I H 0.0548 0.4937 0.4441 0.074 Uiso 0.286(7) 1 calc R U P E 2
H19J H 0.1436 0.5847 0.4089 0.074 Uiso 0.286(7) 1 calc R U P E 2
H19K H 0.2057 0.4862 0.4468 0.074 Uiso 0.286(7) 1 calc R U P E 2
C20J C -0.015(3) 0.566(4) 0.5344(17) 0.037(6) Uani 0.286(7) 1 d D U P E 2
H20I H -0.0637 0.5207 0.5177 0.056 Uiso 0.286(7) 1 calc R U P E 2
H20J H 0.0013 0.5326 0.5736 0.056 Uiso 0.286(7) 1 calc R U P E 2
H20K H -0.0643 0.6320 0.5380 0.056 Uiso 0.286(7) 1 calc R U P E 2
N7J N 0.1063(13) 0.5862(13) 0.4962(6) 0.043(3) Uani 0.286(7) 1 d D U P E 2
C21J C 0.1934(17) 0.6446(13) 0.5065(8) 0.036(3) Uani 0.286(7) 1 d D U P E 2
H21J H 0.1714 0.6851 0.5375 0.043 Uiso 0.286(7) 1 calc R U P E 2
O7J O 0.3110(18) 0.650(4) 0.4755(10) 0.032(4) Uani 0.286(7) 1 d D U P E 2
C22S C 0.2189(6) 0.5903(5) 0.3100(4) 0.068(2) Uani 0.836(7) 1 d D U P E 1
H22E H 0.2745 0.6276 0.3284 0.101 Uiso 0.836(7) 1 calc R U P E 1
H22G H 0.1326 0.5884 0.3333 0.101 Uiso 0.836(7) 1 calc R U P E 1
H22H H 0.2140 0.6258 0.2698 0.101 Uiso 0.836(7) 1 calc R U P E 1
C23S C 0.1940(8) 0.4165(7) 0.2868(4) 0.082(3) Uani 0.836(7) 1 d D U P E 1
H23A H 0.2435 0.3513 0.2819 0.122 Uiso 0.836(7) 1 calc R U P E 1
H23B H 0.1704 0.4492 0.2488 0.122 Uiso 0.836(7) 1 calc R U P E 1
H23C H 0.1160 0.4025 0.3156 0.122 Uiso 0.836(7) 1 calc R U P E 1
N8S N 0.2712(5) 0.4855(4) 0.30765(19) 0.0470(14) Uani 0.836(7) 1 d D U P E 1
C24S C 0.3837(6) 0.4566(5) 0.3239(3) 0.0485(15) Uani 0.836(7) 1 d D U P E 1
H24S H 0.4127 0.3868 0.3210 0.058 Uiso 0.836(7) 1 calc R U P E 1
O8S O 0.4545(8) 0.5081(7) 0.3419(4) 0.0454(13) Uani 0.836(7) 1 d D U P E 1
C22J C 0.188(3) 0.473(3) 0.2641(15) 0.059(7) Uani 0.164(7) 1 d D U P E 2
H22I H 0.1357 0.4130 0.2679 0.088 Uiso 0.164(7) 1 calc R U P E 2
H22J H 0.1317 0.5332 0.2744 0.088 Uiso 0.164(7) 1 calc R U P E 2
H22K H 0.2314 0.4894 0.2234 0.088 Uiso 0.164(7) 1 calc R U P E 2
C23J C 0.278(3) 0.3472(19) 0.3387(13) 0.053(6) Uani 0.164(7) 1 d D U P E 2
H23D H 0.2095 0.3101 0.3287 0.079 Uiso 0.164(7) 1 calc R U P E 2
H23E H 0.3606 0.3091 0.3298 0.079 Uiso 0.164(7) 1 calc R U P E 2
H23F H 0.2609 0.3527 0.3809 0.079 Uiso 0.164(7) 1 calc R U P E 2
N8J N 0.283(2) 0.4508(18) 0.3042(9) 0.049(4) Uani 0.164(7) 1 d D U P E 2
C24J C 0.366(3) 0.516(2) 0.3093(12) 0.048(4) Uani 0.164(7) 1 d D U P E 2
H24J H 0.3595 0.5806 0.2843 0.058 Uiso 0.164(7) 1 calc R U P E 2
O8J O 0.451(4) 0.512(4) 0.339(2) 0.048(5) Uani 0.164(7) 1 d D U P E 2
C25S C 0.3466(5) 1.0222(3) -0.0247(2) 0.0396(11) Uani 1 1 d . . . . .
H25A H 0.2734 1.0343 -0.0463 0.059 Uiso 1 1 calc R U . . .
H25B H 0.4115 1.0728 -0.0423 0.059 Uiso 1 1 calc R U . . .
H25C H 0.3175 1.0300 0.0167 0.059 Uiso 1 1 calc R U . . .
C26S C 0.5244(4) 0.8938(4) -0.0073(2) 0.0451(12) Uani 1 1 d . . . . .
H26A H 0.5132 0.8964 0.0352 0.068 Uiso 1 1 calc R U . . .
H26B H 0.5860 0.9448 -0.0283 0.068 Uiso 1 1 calc R U . . .
H26C H 0.5568 0.8242 -0.0147 0.068 Uiso 1 1 calc R U . . .
N9S N 0.4024(3) 0.9174(3) -0.02798(15) 0.0286(7) Uani 1 1 d . . . . .
C27S C 0.3397(4) 0.8453(3) -0.04376(17) 0.0264(8) Uani 1 1 d . . . . .
H27S H 0.3824 0.7788 -0.0439 0.032 Uiso 1 1 calc R U . . .
O9S O 0.2322(3) 0.8549(2) -0.05832(12) 0.0301(6) Uani 1 1 d . . . . .
C28S C 0.2662(9) 0.0799(8) 0.3363(5) 0.122(4) Uani 0.864(6) 1 d D U P F 1
H28A H 0.2364 0.1332 0.3061 0.183 Uiso 0.864(6) 1 calc R U P F 1
H28B H 0.2732 0.0123 0.3228 0.183 Uiso 0.864(6) 1 calc R U P F 1
H28C H 0.3505 0.0969 0.3434 0.183 Uiso 0.864(6) 1 calc R U P F 1
C29S C 0.1916(9) 0.0150(7) 0.4460(4) 0.094(3) Uani 0.864(6) 1 d D U P F 1
H29A H 0.2692 0.0351 0.4584 0.142 Uiso 0.864(6) 1 calc R U P F 1
H29B H 0.2008 -0.0584 0.4413 0.142 Uiso 0.864(6) 1 calc R U P F 1
H29C H 0.1170 0.0261 0.4760 0.142 Uiso 0.864(6) 1 calc R U P F 1
N10S N 0.1738(5) 0.0760(4) 0.3916(3) 0.0695(17) Uani 0.864(6) 1 d D U P F 1
C30S C 0.0669(7) 0.1383(5) 0.3842(3) 0.070(2) Uani 0.864(6) 1 d D U P F 1
H30S H 0.0607 0.1764 0.3462 0.084 Uiso 0.864(6) 1 calc R U P F 1
O10S O -0.0241(5) 0.1477(4) 0.4259(2) 0.0781(16) Uani 0.864(6) 1 d D U P F 1
C28J C 0.200(5) 0.128(4) 0.2954(14) 0.089(11) Uani 0.136(6) 1 d D U P F 2
H28D H 0.2689 0.1772 0.2839 0.134 Uiso 0.136(6) 1 calc R U P F 2
H28E H 0.2306 0.0612 0.2835 0.134 Uiso 0.136(6) 1 calc R U P F 2
H28F H 0.1263 0.1555 0.2758 0.134 Uiso 0.136(6) 1 calc R U P F 2
C29J C 0.261(4) 0.122(5) 0.395(2) 0.117(9) Uani 0.136(6) 1 d D U P F 2
H29D H 0.3245 0.1701 0.3724 0.175 Uiso 0.136(6) 1 calc R U P F 2
H29E H 0.2229 0.1463 0.4315 0.175 Uiso 0.136(6) 1 calc R U P F 2
H29F H 0.3030 0.0528 0.4034 0.175 Uiso 0.136(6) 1 calc R U P F 2
N10J N 0.161(3) 0.115(3) 0.3594(13) 0.085(5) Uani 0.136(6) 1 d D U P F 2
C30J C 0.066(3) 0.051(3) 0.3847(15) 0.085(5) Uani 0.136(6) 1 d D U P F 2
H30J H -0.0031 0.0422 0.3648 0.101 Uiso 0.136(6) 1 calc R U P F 2
O10J O 0.073(4) 0.002(3) 0.4362(15) 0.110(8) Uani 0.136(6) 1 d D U P F 2

loop_
_atom_site_aniso_label
_atom_site_aniso_U_11
_atom_site_aniso_U_22
_atom_site_aniso_U_33
_atom_site_aniso_U_23
_atom_site_aniso_U_13
_atom_site_aniso_U_12
Cu1 0.0156(2) 0.01487(19) 0.0184(2) -0.00418(16) -0.00411(16) -0.00170(15)
C1A 0.033(4) 0.037(6) 0.035(5) -0.013(4) 0.001(4) 0.003(4)
C2A 0.046(4) 0.042(6) 0.041(5) -0.023(4) -0.010(4) -0.009(4)
C3A 0.052(4) 0.038(5) 0.028(5) -0.018(4) 0.001(4) 0.003(4)
C4A 0.040(4) 0.030(5) 0.025(4) -0.007(4) 0.005(3) 0.007(4)
C5A 0.032(4) 0.027(6) 0.030(4) -0.010(4) -0.002(3) 0.003(4)
C6A 0.026(4) 0.023(5) 0.031(4) -0.014(4) -0.013(3) 0.004(3)
C1E 0.027(5) 0.026(6) 0.029(6) -0.016(5) -0.008(5) -0.006(5)
C2E 0.044(5) 0.034(6) 0.036(6) -0.019(5) -0.007(5) -0.005(5)
C3E 0.058(5) 0.037(7) 0.033(6) -0.023(5) 0.002(5) -0.002(6)
C4E 0.046(5) 0.038(7) 0.029(6) -0.015(6) 0.003(5) 0.003(6)
C5E 0.034(5) 0.026(7) 0.029(6) -0.014(5) -0.003(5) -0.004(5)
C6E 0.029(6) 0.028(6) 0.029(5) -0.009(5) -0.003(5) 0.007(6)
C7A 0.0183(17) 0.0177(16) 0.0171(16) -0.0020(13) -0.0057(14) 0.0008(13)
C8A 0.0214(17) 0.0138(15) 0.0158(16) 0.0009(12) -0.0057(14) -0.0040(13)
C9A 0.0174(16) 0.0175(16) 0.0188(16) -0.0021(13) -0.0034(14) -0.0006(13)
C10A 0.0228(18) 0.0203(17) 0.0200(17) -0.0009(14) -0.0077(15) -0.0059(14)
C11A 0.0229(19) 0.031(2) 0.034(2) -0.0096(17) -0.0060(17) -0.0054(16)
C12A 0.033(2) 0.0260(19) 0.028(2) -0.0086(16) -0.0009(17) -0.0125(16)
C13A 0.0251(18) 0.0165(16) 0.0206(17) -0.0027(13) -0.0056(15) -0.0053(14)
C14A 0.0233(18) 0.0187(17) 0.0177(17) -0.0048(14) -0.0016(14) -0.0025(14)
C15A 0.0173(17) 0.0163(16) 0.0162(16) -0.0018(13) -0.0044(14) -0.0039(13)
C16A 0.0210(17) 0.0144(15) 0.0212(17) -0.0043(13) -0.0027(14) -0.0010(13)
C17A 0.0215(18) 0.0153(16) 0.0216(17) -0.0032(13) -0.0016(14) 0.0002(13)
C18A 0.0204(17) 0.0166(16) 0.0231(18) -0.0015(13) -0.0052(14) -0.0039(13)
C19A 0.029(2) 0.0173(16) 0.0199(17) -0.0027(14) -0.0022(15) -0.0012(14)
C20A 0.0231(19) 0.0235(18) 0.028(2) -0.0054(15) 0.0047(16) -0.0012(15)
C21A 0.0218(19) 0.0271(19) 0.030(2) -0.0070(16) -0.0061(16) -0.0023(15)
C22A 0.0229(18) 0.0227(18) 0.0220(18) -0.0060(14) -0.0033(15) -0.0040(14)
N1A 0.0197(16) 0.0230(15) 0.0206(15) -0.0088(12) -0.0024(12) -0.0033(12)
N2A 0.0155(14) 0.0158(13) 0.0194(14) -0.0047(11) -0.0036(11) 0.0002(11)
N3A 0.0176(14) 0.0174(14) 0.0186(14) -0.0055(11) -0.0016(12) -0.0026(11)
N4A 0.0215(16) 0.0323(17) 0.0192(15) -0.0099(13) -0.0010(13) -0.0092(13)
O1A 0.0232(13) 0.0247(13) 0.0218(13) -0.0070(10) 0.0009(11) -0.0048(10)
O2A 0.0206(13) 0.0296(14) 0.0218(13) -0.0108(11) -0.0007(10) -0.0047(10)
C1B 0.029(2) 0.0190(17) 0.0275(19) -0.0023(15) -0.0106(16) -0.0045(15)
C2B 0.027(2) 0.027(2) 0.035(2) -0.0019(16) -0.0134(17) -0.0057(16)
C3B 0.028(2) 0.030(2) 0.034(2) -0.0054(17) -0.0177(17) 0.0030(16)
C4B 0.031(2) 0.0164(17) 0.033(2) -0.0029(15) -0.0111(17) 0.0040(15)
C5B 0.0267(19) 0.0211(18) 0.0210(18) -0.0040(14) -0.0069(15) -0.0036(15)
C6B 0.0207(17) 0.0212(17) 0.0166(16) 0.0007(13) -0.0078(14) -0.0002(14)
C7B 0.0206(18) 0.0200(17) 0.0204(17) -0.0007(13) -0.0066(14) -0.0036(14)
C8B 0.0180(17) 0.0187(17) 0.0176(17) -0.0029(13) -0.0047(14) -0.0036(13)
C9B 0.0252(19) 0.0174(17) 0.0258(18) -0.0034(14) -0.0108(15) 0.0003(14)
C10B 0.0268(19) 0.0194(17) 0.0245(18) -0.0025(14) -0.0103(15) -0.0040(14)
C11B 0.038(2) 0.0211(19) 0.047(3) -0.0047(17) -0.026(2) -0.0052(17)
C12B 0.026(2) 0.0237(19) 0.041(2) -0.0088(17) -0.0119(18) -0.0032(15)
C13B 0.0204(18) 0.0265(19) 0.0214(18) -0.0042(15) -0.0054(15) -0.0049(15)
C14B 0.0194(17) 0.0196(17) 0.0215(17) -0.0040(14) -0.0040(14) 0.0003(13)
C15B 0.0175(17) 0.0170(16) 0.0151(16) -0.0036(13) -0.0034(13) -0.0029(13)
C16B 0.0149(16) 0.0198(17) 0.0209(17) -0.0054(13) -0.0002(14) 0.0004(13)
C17B 0.021(2) 0.019(2) 0.036(2) 0.0005(18) 0.0047(19) 0.0036(17)
C18B 0.034(3) 0.033(2) 0.050(3) 0.012(2) -0.011(2) -0.004(2)
C19B 0.046(3) 0.040(3) 0.061(3) 0.024(3) -0.008(3) -0.001(2)
C20B 0.068(4) 0.026(3) 0.069(4) 0.015(3) 0.012(3) 0.003(3)
C21B 0.079(4) 0.022(2) 0.063(3) -0.009(2) 0.015(3) -0.011(3)
C22B 0.057(3) 0.021(2) 0.044(3) -0.009(2) 0.010(2) -0.008(2)
C17F 0.038(7) 0.024(7) 0.044(7) 0.002(7) 0.001(7) -0.001(7)
C18F 0.038(7) 0.025(7) 0.046(7) 0.004(7) -0.004(7) -0.004(6)
C19F 0.050(7) 0.027(7) 0.054(7) 0.010(7) -0.004(7) -0.001(7)
C20F 0.062(7) 0.028(7) 0.063(7) 0.010(7) 0.006(7) -0.002(7)
C21F 0.062(7) 0.028(7) 0.060(7) 0.005(7) 0.006(7) -0.006(7)
C22F 0.049(7) 0.025(7) 0.050(7) -0.001(7) 0.005(7) -0.003(7)
N1B 0.0271(17) 0.0137(14) 0.0326(18) 0.0028(13) -0.0165(14) -0.0036(13)
N2B 0.0200(15) 0.0163(14) 0.0246(15) -0.0023(12) -0.0092(13) -0.0035(11)
N3B 0.0165(14) 0.0152(13) 0.0177(14) -0.0038(11) -0.0050(11) -0.0021(11)
N4B 0.0238(17) 0.0171(15) 0.0298(18) -0.0002(13) -0.0088(14) -0.0021(13)
O1B 0.0293(15) 0.0223(13) 0.0439(17) 0.0099(12) -0.0183(13) -0.0093(11)
O2B 0.0227(13) 0.0235(13) 0.0249(13) -0.0013(10) -0.0096(11) 0.0009(10)
Cu2 0.0148(2) 0.0146(2) 0.0212(2) -0.00346(16) -0.00682(17) 0.00205(15)
C1C 0.028(3) 0.064(4) 0.026(2) -0.002(2) -0.001(2) 0.008(2)
C2C 0.028(3) 0.074(4) 0.037(3) -0.006(3) -0.004(2) 0.005(3)
C3C 0.030(3) 0.069(4) 0.038(3) -0.002(3) 0.008(2) 0.007(3)
C4C 0.039(3) 0.076(5) 0.036(3) 0.010(3) 0.008(3) 0.017(3)
C5C 0.031(3) 0.068(4) 0.033(3) 0.011(3) 0.002(2) 0.018(3)
C6C 0.026(2) 0.048(4) 0.025(3) 0.002(2) 0.001(2) 0.011(2)
C1G 0.021(6) 0.060(7) 0.028(6) -0.003(6) -0.003(6) 0.010(6)
C2G 0.026(6) 0.071(7) 0.033(6) 0.001(6) 0.001(6) 0.014(6)
C3G 0.034(6) 0.075(7) 0.040(7) 0.007(7) 0.007(6) 0.014(7)
C4G 0.034(6) 0.070(7) 0.039(7) 0.009(7) 0.007(6) 0.018(7)
C5G 0.032(7) 0.061(7) 0.030(7) 0.005(7) 0.003(6) 0.016(7)
C6G 0.027(6) 0.058(7) 0.029(7) 0.004(7) 0.000(6) 0.015(6)
C7C 0.026(2) 0.031(2) 0.0208(18) -0.0029(15) -0.0032(15) 0.0090(16)
C8C 0.0155(16) 0.0189(17) 0.0153(16) -0.0032(13) -0.0068(13) 0.0022(13)
C9C 0.0194(18) 0.0244(19) 0.0198(18) 0.0016(14) -0.0013(15) 0.0015(15)
C10C 0.025(2) 0.030(2) 0.034(2) 0.0091(17) -0.0048(17) 0.0085(16)
C11C 0.034(2) 0.044(3) 0.054(3) 0.025(2) 0.005(2) 0.012(2)
C12C 0.023(2) 0.060(3) 0.077(4) 0.036(3) -0.002(2) 0.008(2)
C13C 0.0180(19) 0.039(2) 0.043(2) 0.0137(19) -0.0041(18) 0.0062(17)
C14C 0.0170(18) 0.033(2) 0.033(2) 0.0097(17) -0.0066(16) -0.0027(15)
C15C 0.0204(18) 0.0163(16) 0.0229(18) -0.0017(13) -0.0093(15) 0.0007(13)
C16C 0.0158(16) 0.0176(16) 0.0256(18) -0.0027(14) -0.0093(14) -0.0015(13)
C17C 0.0176(17) 0.0177(16) 0.0258(18) -0.0003(14) -0.0116(15) -0.0037(13)
C18C 0.0217(18) 0.0217(18) 0.0290(19) -0.0019(15) -0.0108(16) -0.0005(14)
C19C 0.026(2) 0.034(2) 0.025(2) 0.0001(16) -0.0102(16) -0.0043(16)
C20C 0.036(2) 0.034(2) 0.034(2) 0.0104(18) -0.0127(19) -0.0055(18)
C21C 0.038(2) 0.023(2) 0.042(3) 0.0079(18) -0.013(2) 0.0026(18)
C22C 0.028(2) 0.0219(18) 0.035(2) 0.0003(16) -0.0078(17) 0.0011(15)
N1C 0.0227(17) 0.045(2) 0.0171(16) 0.0064(14) 0.0014(13) 0.0115(15)
N2C 0.0164(14) 0.0201(14) 0.0175(14) -0.0021(11) -0.0050(12) 0.0038(11)
N3C 0.0147(14) 0.0171(14) 0.0228(15) -0.0011(11) -0.0081(12) 0.0014(11)
N4C 0.0166(15) 0.0207(15) 0.0257(16) -0.0035(12) -0.0044(13) 0.0020(12)
O1C 0.0321(16) 0.074(2) 0.0187(14) 0.0086(14) 0.0011(12) 0.0253(16)
O2C 0.0190(13) 0.0251(13) 0.0275(14) 0.0024(11) -0.0032(11) 0.0049(10)
C1D 0.032(2) 0.0206(18) 0.035(2) -0.0025(16) -0.0124(18) 0.0035(15)
C2D 0.045(3) 0.0187(19) 0.050(3) -0.0030(18) -0.012(2) 0.0058(18)
C3D 0.042(2) 0.0205(19) 0.040(2) -0.0096(17) 0.000(2) -0.0033(17)
C4D 0.030(2) 0.0248(19) 0.026(2) -0.0079(15) -0.0004(17) -0.0070(16)
C5D 0.0219(18) 0.0239(18) 0.0228(18) -0.0044(15) -0.0018(15) -0.0005(15)
C6D 0.0180(17) 0.0181(17) 0.0245(18) -0.0035(14) -0.0005(14) -0.0027(14)
C7D 0.0161(16) 0.0171(16) 0.0181(17) -0.0013(13) -0.0008(14) -0.0008(13)
C8D 0.0176(17) 0.0164(16) 0.0187(17) 0.0007(13) -0.0021(14) 0.0039(13)
C9D 0.0165(17) 0.0202(17) 0.0230(18) -0.0019(14) -0.0043(14) -0.0011(13)
C10D 0.0157(17) 0.0252(18) 0.0254(19) 0.0005(15) -0.0052(15) 0.0032(14)
C11D 0.0197(18) 0.0259(19) 0.036(2) 0.0010(16) -0.0092(17) 0.0053(15)
C12D 0.028(2) 0.022(2) 0.063(3) -0.0075(19) -0.013(2) 0.0095(16)
C13D 0.0204(18) 0.0189(17) 0.034(2) -0.0006(15) -0.0044(16) 0.0037(14)
C14D 0.0249(19) 0.0148(17) 0.035(2) -0.0051(15) -0.0075(16) 0.0027(14)
C15D 0.0155(16) 0.0202(17) 0.0223(18) -0.0005(14) -0.0036(14) 0.0020(13)
C16D 0.028(2) 0.0175(17) 0.033(2) -0.0043(15) -0.0110(17) -0.0003(15)
C17D 0.030(2) 0.0283(19) 0.0218(18) -0.0039(15) -0.0069(16) -0.0112(16)
C18D 0.028(2) 0.041(2) 0.030(2) -0.0056(18) -0.0098(17) -0.0110(18)
C19D 0.039(3) 0.072(4) 0.043(3) -0.018(3) -0.016(2) -0.013(2)
C20D 0.051(3) 0.094(5) 0.061(4) -0.033(3) -0.024(3) -0.026(3)
C21D 0.072(4) 0.056(3) 0.051(3) -0.028(3) -0.018(3) -0.023(3)
C22D 0.047(3) 0.035(2) 0.042(3) -0.016(2) -0.012(2) -0.011(2)
N1D 0.0216(16) 0.0177(15) 0.0306(18) -0.0033(13) -0.0140(14) 0.0020(12)
N2D 0.0161(14) 0.0155(14) 0.0205(15) -0.0023(11) -0.0072(12) 0.0025(11)
N3D 0.0210(15) 0.0156(14) 0.0276(16) -0.0063(12) -0.0091(13) 0.0032(12)
N4D 0.0248(17) 0.0223(16) 0.0369(19) -0.0135(14) -0.0142(15) 0.0020(13)
O1D 0.0195(12) 0.0201(12) 0.0243(13) -0.0033(10) -0.0111(10) -0.0004(10)
O2D 0.0438(19) 0.0377(17) 0.077(2) -0.0365(17) -0.0305(18) 0.0160(14)
K1 0.0232(4) 0.0280(4) 0.0250(4) -0.0057(3) -0.0066(3) -0.0023(3)
K2 0.0216(4) 0.0285(4) 0.0228(4) 0.0006(3) -0.0046(3) -0.0040(3)
K3 0.0441(6) 0.0564(6) 0.0229(4) -0.0016(4) -0.0135(4) 0.0190(5)
K4 0.0200(4) 0.0539(6) 0.0337(5) -0.0227(4) -0.0131(4) 0.0117(4)
C1S 0.053(4) 0.093(5) 0.076(4) -0.043(4) 0.009(3) -0.018(3)
C2S 0.040(3) 0.056(3) 0.095(5) 0.032(3) -0.021(3) -0.002(2)
N1S 0.037(2) 0.052(2) 0.038(2) 0.0019(18) -0.0077(18) -0.0089(18)
C3S 0.040(3) 0.042(3) 0.043(3) 0.000(2) -0.005(2) 0.008(2)
O1S 0.0415(18) 0.0460(19) 0.0337(16) -0.0046(14) 0.0029(14) -0.0029(15)
C4S 0.039(3) 0.031(2) 0.064(3) 0.005(2) -0.031(2) -0.0076(19)
C5S 0.042(2) 0.028(2) 0.037(2) 0.0041(18) -0.016(2) -0.0085(18)
N2S 0.0280(17) 0.0194(15) 0.0316(18) 0.0002(13) -0.0136(14) -0.0029(13)
C6S 0.028(2) 0.0181(17) 0.0266(19) -0.0045(14) -0.0084(16) 0.0030(15)
O2S 0.0367(16) 0.0310(15) 0.0315(15) -0.0079(12) -0.0187(13) 0.0020(12)
C7S 0.025(2) 0.036(3) 0.033(3) 0.001(2) -0.007(2) 0.0038(19)
C8S 0.054(4) 0.031(3) 0.038(4) -0.012(3) 0.002(4) -0.009(3)
N3S 0.027(2) 0.028(2) 0.036(2) -0.0098(17) 0.0028(18) -0.0022(17)
C9S 0.024(2) 0.037(3) 0.048(3) -0.013(2) -0.008(2) 0.001(2)
O3S 0.031(4) 0.028(2) 0.064(4) -0.008(2) -0.004(3) -0.0012(19)
C7J 0.025(2) 0.036(3) 0.033(3) 0.001(2) -0.007(2) 0.0038(19)
C8J 0.054(14) 0.043(14) 0.047(16) -0.007(13) 0.000(15) -0.024(13)
N3J 0.040(7) 0.038(7) 0.047(7) -0.007(7) 0.000(7) 0.000(7)
C9J 0.032(7) 0.036(6) 0.049(7) -0.009(6) 0.000(6) 0.005(6)
O3J 0.024(8) 0.031(8) 0.058(8) -0.012(7) -0.002(8) 0.004(7)
C10S 0.065(3) 0.048(3) 0.038(3) -0.004(2) -0.006(2) 0.019(3)
C11S 0.106(5) 0.084(4) 0.038(3) -0.027(3) -0.021(3) 0.040(4)
N4S 0.041(2) 0.037(2) 0.0229(17) -0.0056(15) -0.0035(15) 0.0080(16)
C12S 0.029(2) 0.041(2) 0.0207(19) -0.0047(17) -0.0049(16) 0.0036(18)
O4S 0.055(2) 0.0506(19) 0.0244(15) -0.0027(14) -0.0142(14) 0.0237(16)
C13S 0.072(9) 0.040(7) 0.059(10) -0.009(8) -0.010(9) -0.029(7)
C14S 0.065(11) 0.046(9) 0.047(7) -0.011(7) -0.011(8) 0.001(7)
N5S 0.040(7) 0.032(6) 0.038(6) -0.010(5) -0.012(5) -0.010(5)
C15S 0.044(7) 0.041(6) 0.034(5) -0.002(6) -0.013(5) -0.010(6)
O5S 0.045(8) 0.038(5) 0.033(7) -0.012(4) -0.011(5) -0.009(4)
C13J 0.054(6) 0.043(6) 0.075(9) -0.013(6) -0.009(7) -0.016(5)
C14J 0.048(7) 0.052(7) 0.045(5) -0.012(5) -0.007(5) 0.004(5)
N5J 0.037(5) 0.031(5) 0.039(5) -0.009(4) -0.011(4) -0.014(3)
C15J 0.039(5) 0.031(4) 0.034(4) -0.011(4) -0.011(4) -0.012(4)
O5J 0.047(6) 0.039(3) 0.034(5) -0.011(3) -0.008(4) 0.002(4)
C16S 0.097(9) 0.091(10) 0.037(6) 0.014(6) -0.016(5) -0.011(7)
C17S 0.143(10) 0.057(7) 0.069(8) 0.009(6) -0.015(8) -0.011(7)
N6S 0.076(5) 0.041(4) 0.037(5) 0.005(3) -0.008(4) -0.007(4)
C18S 0.047(4) 0.048(4) 0.048(6) 0.010(4) 0.000(6) 0.000(4)
O6S 0.039(7) 0.052(5) 0.033(4) 0.008(3) -0.006(3) -0.004(5)
C16J 0.088(11) 0.052(10) 0.049(10) 0.020(8) 0.007(9) 0.027(8)
C17J 0.092(11) 0.028(7) 0.080(13) 0.020(8) 0.021(11) 0.015(7)
N6J 0.056(6) 0.038(6) 0.049(7) 0.016(5) 0.008(6) 0.009(5)
C18J 0.042(6) 0.044(5) 0.042(6) 0.018(5) 0.002(6) 0.000(5)
O6J 0.031(7) 0.034(6) 0.037(6) 0.010(5) 0.000(5) 0.007(5)
C19S 0.028(5) 0.050(6) 0.053(8) 0.016(5) -0.008(4) -0.007(4)
C20S 0.026(3) 0.043(3) 0.028(3) -0.010(3) 0.000(2) 0.008(2)
N7S 0.023(3) 0.035(3) 0.031(3) -0.001(2) -0.004(2) 0.002(2)
C21S 0.036(3) 0.041(3) 0.021(3) -0.004(2) -0.011(3) 0.007(3)
O7S 0.035(3) 0.043(7) 0.030(3) 0.004(3) -0.005(3) -0.002(3)
C19J 0.045(9) 0.075(11) 0.029(8) -0.004(7) -0.009(7) -0.018(8)
C20J 0.018(9) 0.061(15) 0.029(11) 0.006(11) 0.000(8) -0.008(9)
N7J 0.032(6) 0.062(6) 0.029(5) 0.006(5) -0.002(5) 0.000(5)
C21J 0.032(5) 0.046(6) 0.026(5) 0.000(5) -0.005(5) 0.006(5)
O7J 0.035(7) 0.035(9) 0.025(6) 0.004(6) -0.008(6) -0.006(6)
C22S 0.048(4) 0.064(4) 0.101(6) -0.033(4) -0.030(4) 0.020(3)
C23S 0.053(4) 0.085(6) 0.120(7) -0.066(6) -0.006(5) -0.003(4)
N8S 0.038(3) 0.055(3) 0.050(3) -0.024(2) -0.001(2) 0.009(2)
C24S 0.040(3) 0.046(3) 0.053(3) -0.011(3) 0.009(3) 0.011(3)
O8S 0.041(3) 0.052(3) 0.039(2) 0.002(2) -0.005(2) 0.010(2)
C22J 0.044(13) 0.063(15) 0.073(15) -0.022(13) -0.004(12) -0.010(13)
C23J 0.047(12) 0.052(11) 0.061(12) -0.028(10) 0.008(11) -0.007(10)
N8J 0.043(7) 0.048(8) 0.057(7) -0.022(7) 0.001(7) 0.005(7)
C24J 0.040(6) 0.048(7) 0.054(6) -0.010(6) -0.003(6) 0.012(6)
O8J 0.040(8) 0.051(8) 0.048(8) -0.006(8) -0.002(8) 0.009(8)
C25S 0.055(3) 0.023(2) 0.037(2) -0.0050(18) 0.007(2) -0.0046(19)
C26S 0.027(2) 0.054(3) 0.060(3) -0.025(2) -0.007(2) -0.009(2)
N9S 0.0277(18) 0.0272(17) 0.0329(18) -0.0124(14) -0.0014(15) -0.0050(14)
C27S 0.025(2) 0.0246(19) 0.029(2) -0.0067(16) 0.0002(16) 0.0003(15)
O9S 0.0225(14) 0.0427(16) 0.0275(14) -0.0100(12) -0.0074(11) 0.0007(12)
C28S 0.109(7) 0.136(8) 0.125(8) -0.077(7) 0.042(6) -0.042(6)
C29S 0.093(7) 0.095(6) 0.099(7) -0.035(5) -0.016(5) 0.012(5)
N10S 0.066(4) 0.082(4) 0.069(4) -0.033(3) -0.004(3) -0.024(3)
C30S 0.076(5) 0.077(5) 0.066(4) -0.022(4) -0.025(4) -0.010(4)
O10S 0.081(4) 0.090(4) 0.062(3) -0.012(3) -0.014(3) 0.017(3)
C28J 0.09(2) 0.099(19) 0.082(19) -0.036(18) 0.006(18) -0.018(18)
C29J 0.114(15) 0.121(15) 0.111(15) -0.036(14) 0.010(14) -0.004(14)
N10J 0.083(8) 0.090(8) 0.083(9) -0.031(8) 0.005(8) -0.011(8)
C30J 0.086(8) 0.091(9) 0.082(8) -0.027(8) -0.010(8) -0.013(8)
O10J 0.109(14) 0.118(14) 0.095(13) -0.009(13) -0.001(13) -0.009(13)

loop_
_atom_type_symbol
_atom_type_description
_atom_type_scat_dispersion_real
_atom_type_scat_dispersion_imag
_atom_type_scat_source
C C 0.0033 0.0016 'International Tables Vol C Tables 4.2.6.8 and 6.1.1.4'
H H 0.0000 0.0000 'International Tables Vol C Tables 4.2.6.8 and 6.1.1.4'
N N 0.0061 0.0033 'International Tables Vol C Tables 4.2.6.8 and 6.1.1.4'
O O 0.0106 0.0060 'International Tables Vol C Tables 4.2.6.8 and 6.1.1.4'
K K 0.2009 0.2494 'International Tables Vol C Tables 4.2.6.8 and 6.1.1.4'
Cu Cu 0.3201 1.2651 'International Tables Vol C Tables 4.2.6.8 and 6.1.1.4'

loop_
_geom_angle_atom_site_label_1
_geom_angle_atom_site_label_2
_geom_angle_atom_site_label_3
_geom_angle
_geom_angle_site_symmetry_1
_geom_angle_site_symmetry_3
N2B Cu1 N3B 85.22(12) . .
N2B Cu1 N3A 145.48(12) . .
N3B Cu1 N3A 104.70(11) . .
N2B Cu1 N2A 105.63(12) . .
N3B Cu1 N2A 146.32(12) . .
N3A Cu1 N2A 84.48(11) . .
C6A C1A C2A 121.3(10) . .
C6A C1A H1A 119.4 . .
C2A C1A H1A 119.4 . .
C3A C2A C1A 120.3(9) . .
C3A C2A H2A 119.8 . .
C1A C2A H2A 119.8 . .
C2A C3A C4A 118.4(8) . .
C2A C3A H3A 120.8 . .
C4A C3A H3A 120.8 . .
C3A C4A C5A 122.6(10) . .
C3A C4A H4A 118.7 . .
C5A C4A H4A 118.7 . .
C4A C5A C6A 119.0(12) . .
C4A C5A H5A 120.5 . .
C6A C5A H5A 120.5 . .
C1A C6A C5A 118.3(10) . .
C1A C6A N1A 115.9(12) . .
C5A C6A N1A 125.6(12) . .
C2E C1E C6E 119.9(15) . .
C2E C1E H1E 120.0 . .
C6E C1E H1E 120.0 . .
C1E C2E C3E 120.4(14) . .
C1E C2E H2E 119.8 . .
C3E C2E H2E 119.8 . .
C4E C3E C2E 119.9(13) . .
C4E C3E H3E 120.0 . .
C2E C3E H3E 120.0 . .
C3E C4E C5E 121.0(17) . .
C3E C4E H4E 119.5 . .
C5E C4E H4E 119.5 . .
C4E C5E C6E 118.2(18) . .
C4E C5E H5E 120.9 . .
C6E C5E H5E 120.9 . .
C1E C6E C5E 120.3(16) . .
C1E C6E N1A 117.0(19) . .
C5E C6E N1A 122(2) . .
O1A C7A N2A 127.0(3) . .
O1A C7A N1A 121.0(3) . .
N2A C7A N1A 112.0(3) . .
C9A C8A C15A 118.9(3) . .
C9A C8A N2A 125.5(3) . .
C15A C8A N2A 115.6(3) . .
C10A C9A C8A 121.6(3) . .
C10A C9A H9A 119.2 . .
C8A C9A H9A 119.2 . .
C13A C10A C9A 119.5(3) . .
C13A C10A C11A 120.8(3) . .
C9A C10A C11A 119.7(3) . .
C10A C11A H11A 109.5 . .
C10A C11A H11B 109.5 . .
H11A C11A H11B 109.5 . .
C10A C11A H11C 109.5 . .
H11A C11A H11C 109.5 . .
H11B C11A H11C 109.5 . .
C13A C12A H12A 109.5 . .
C13A C12A H12B 109.5 . .
H12A C12A H12B 109.5 . .
C13A C12A H12C 109.5 . .
H12A C12A H12C 109.5 . .
H12B C12A H12C 109.5 . .
C10A C13A C14A 119.2(3) . .
C10A C13A C12A 120.9(3) . .
C14A C13A C12A 119.8(3) . .
C10A C13A K1 124.2(2) . .
C14A C13A K1 62.76(19) . .
C12A C13A K1 83.1(2) . .
C15A C14A C13A 121.6(3) . .
C15A C14A K1 108.8(2) . .
C13A C14A K1 93.3(2) . .
C15A C14A H14A 119.2 . .
C13A C14A H14A 119.2 . .
K1 C14A H14A 67.1 . .
C14A C15A C8A 118.9(3) . .
C14A C15A N3A 124.4(3) . .
C8A C15A N3A 116.6(3) . .
O2A C16A N3A 127.0(3) . .
O2A C16A N4A 120.9(3) . .
N3A C16A N4A 112.1(3) . .
N4A C17A C18A 125.1(3) . .
N4A C17A C22A 116.5(3) . .
C18A C17A C22A 118.4(3) . .
C19A C18A C17A 119.7(3) . .
C19A C18A H18A 120.2 . .
C17A C18A H18A 120.2 . .
C20A C19A C18A 121.7(3) . .
C20A C19A H19A 119.1 . .
C18A C19A H19A 119.1 . .
C19A C20A C21A 119.2(3) . .
C19A C20A H20A 120.4 . .
C21A C20A H20A 120.4 . .
C22A C21A C20A 119.8(4) . .
C22A C21A H21A 120.1 . .
C20A C21A H21A 120.1 . .
C21A C22A C17A 121.2(3) . .
C21A C22A H22A 119.4 . .
C17A C22A H22A 119.4 . .
C7A N1A C6E 132.8(13) . .
C7A N1A C6A 127.5(8) . .
C7A N1A H1A1 111(3) . .
C6E N1A H1A1 116(3) . .
C6A N1A H1A1 121(3) . .
C7A N2A C8A 121.1(3) . .
C7A N2A Cu1 123.0(2) . .
C8A N2A Cu1 111.8(2) . .
C16A N3A C15A 119.8(3) . .
C16A N3A Cu1 119.4(2) . .
C15A N3A Cu1 111.5(2) . .
C17A N4A C16A 129.8(3) . .
C17A N4A H4A1 113(3) . .
C16A N4A H4A1 117(3) . .
C7A O1A K2 158.9(2) . 1_655
C16A O2A K1 142.1(2) . .
C2B C1B C6B 121.2(3) . .
C2B C1B H1B 119.4 . .
C6B C1B H1B 119.4 . .
C1B C2B C3B 120.7(4) . .
C1B C2B H2B 119.6 . .
C3B C2B H2B 119.6 . .
C4B C3B C2B 118.3(3) . .
C4B C3B H3B 120.8 . .
C2B C3B H3B 120.8 . .
C3B C4B C5B 121.7(3) . .
C3B C4B H4B 119.1 . .
C5B C4B H4B 119.1 . .
C6B C5B C4B 119.3(3) . .
C6B C5B H5B 120.3 . .
C4B C5B H5B 120.3 . .
C5B C6B C1B 118.7(3) . .
C5B C6B N1B 124.7(3) . .
C1B C6B N1B 116.6(3) . .
O1B C7B N2B 127.1(3) . .
O1B C7B N1B 120.8(3) . .
N2B C7B N1B 112.1(3) . .
C9B C8B C15B 118.5(3) . .
C9B C8B N2B 125.4(3) . .
C15B C8B N2B 116.1(3) . .
C10B C9B C8B 122.1(3) . .
C10B C9B H9B 118.9 . .
C8B C9B H9B 118.9 . .
C9B C10B C13B 119.1(3) . .
C9B C10B C11B 120.3(3) . .
C13B C10B C11B 120.7(3) . .
C10B C11B H11D 109.5 . .
C10B C11B H11E 109.5 . .
H11D C11B H11E 109.5 . .
C10B C11B H11F 109.5 . .
H11D C11B H11F 109.5 . .
H11E C11B H11F 109.5 . .
C13B C12B H12D 109.5 . .
C13B C12B H12E 109.5 . .
H12D C12B H12E 109.5 . .
C13B C12B H12F 109.5 . .
H12D C12B H12F 109.5 . .
H12E C12B H12F 109.5 . .
C14B C13B C10B 119.2(3) . .
C14B C13B C12B 120.1(3) . .
C10B C13B C12B 120.6(3) . .
C15B C14B C13B 122.1(3) . .
C15B C14B H14B 119.0 . .
C13B C14B H14B 119.0 . .
C14B C15B C8B 118.8(3) . .
C14B C15B N3B 125.0(3) . .
C8B C15B N3B 116.1(3) . .
O2B C16B N3B 127.8(3) . .
O2B C16B N4B 120.7(3) . .
N3B C16B N4B 111.5(3) . .
C22B C17B C18B 118.8(4) . .
C22B C17B N4B 116.8(5) . .
C18B C17B N4B 124.3(6) . .
C17B C18B C19B 119.1(5) . .
C17B C18B H18B 120.4 . .
C19B C18B H18B 120.4 . .
C20B C19B C18B 122.1(6) . .
C20B C19B H19B 118.9 . .
C18B C19B H19B 118.9 . .
C19B C20B C21B 119.0(6) . .
C19B C20B H20B 120.5 . .
C21B C20B H20B 120.5 . .
C20B C21B C22B 120.6(6) . .
C20B C21B H21B 119.7 . .
C22B C21B H21B 119.7 . .
C17B C22B C21B 120.3(6) . .
C17B C22B H22B 119.8 . .
C21B C22B H22B 119.8 . .
C22F C17F C18F 117(2) . .
C22F C17F N4B 116(3) . .
C18F C17F N4B 127(3) . .
C17F C18F C19F 121(3) . .
C17F C18F H18F 119.7 . .
C19F C18F H18F 119.7 . .
C20F C19F C18F 121(3) . .
C20F C19F H19F 119.3 . .
C18F C19F H19F 119.3 . .
C19F C20F C21F 118(3) . .
C19F C20F H20F 121.2 . .
C21F C20F H20F 121.2 . .
C20F C21F C22F 121(3) . .
C20F C21F H21F 119.7 . .
C22F C21F H21F 119.7 . .
C17F C22F C21F 121(3) . .
C17F C22F H22F 119.4 . .
C21F C22F H22F 119.4 . .
C7B N1B C6B 129.0(3) . .
C7B N1B H1B1 116(3) . .
C6B N1B H1B1 114(3) . .
C7B N2B C8B 120.8(3) . .
C7B N2B Cu1 124.3(2) . .
C8B N2B Cu1 111.6(2) . .
C16B N3B C15B 120.8(3) . .
C16B N3B Cu1 123.3(2) . .
C15B N3B Cu1 111.0(2) . .
C16B N4B C17F 130(2) . .
C16B N4B C17B 128.5(4) . .
C16B N4B H4B1 116(3) . .
C17F N4B H4B1 114(3) . .
C17B N4B H4B1 115(3) . .
C16B O2B K2 158.7(2) . .
N3D Cu2 N2D 85.62(12) . .
N3D Cu2 N2C 140.54(12) . .
N2D Cu2 N2C 105.63(12) . .
N3D Cu2 N3C 108.64(12) . .
N2D Cu2 N3C 143.22(12) . .
N2C Cu2 N3C 84.98(12) . .
C2C C1C C6C 121.0(5) . .
C2C C1C H1C 119.5 . .
C6C C1C H1C 119.5 . .
C1C C2C C3C 121.0(5) . .
C1C C2C H2C 119.5 . .
C3C C2C H2C 119.5 . .
C2C C3C C4C 118.4(5) . .
C2C C3C H3C 120.8 . .
C4C C3C H3C 120.8 . .
C3C C4C C5C 121.8(6) . .
C3C C4C H4C 119.1 . .
C5C C4C H4C 119.1 . .
C6C C5C C4C 119.0(8) . .
C6C C5C H5C 120.5 . .
C4C C5C H5C 120.5 . .
C5C C6C N1C 124.1(6) . .
C5C C6C C1C 118.7(6) . .
N1C C6C C1C 117.2(5) . .
C2G C1G C6G 119(2) . .
C2G C1G H1G 120.7 . .
C6G C1G H1G 120.7 . .
C3G C2G C1G 124(2) . .
C3G C2G H2G 118.1 . .
C1G C2G H2G 118.1 . .
C2G C3G C4G 117(2) . .
C2G C3G H3G 121.4 . .
C4G C3G H3G 121.4 . .
C5G C4G C3G 121(3) . .
C5G C4G H4G 119.5 . .
C3G C4G H4G 119.5 . .
C6G C5G C4G 120(3) . .
C6G C5G H5G 119.8 . .
C4G C5G H5G 119.8 . .
C5G C6G N1C 127(3) . .
C5G C6G C1G 118(2) . .
N1C C6G C1G 113(2) . .
O1C C7C N2C 126.7(3) . .
O1C C7C N1C 120.8(3) . .
N2C C7C N1C 112.5(3) . .
C9C C8C N2C 124.5(3) . .
C9C C8C C15C 119.1(3) . .
N2C C8C C15C 116.3(3) . .
C8C C9C C10C 121.4(3) . .
C8C C9C K3 118.8(2) . .
C10C C9C K3 104.8(2) . .
C8C C9C H9C 119.3 . .
C10C C9C H9C 119.3 . .
K3 C9C H9C 41.2 . .
C13C C10C C9C 119.6(3) . .
C13C C10C C11C 120.8(4) . .
C9C C10C C11C 119.6(4) . .
C10C C11C H11G 109.5 . .
C10C C11C H11H 109.5 . .
H11G C11C H11H 109.5 . .
C10C C11C H11I 109.5 . .
H11G C11C H11I 109.5 . .
H11H C11C H11I 109.5 . .
C13C C12C H12G 109.5 . .
C13C C12C H12H 109.5 . .
H12G C12C H12H 109.5 . .
C13C C12C H12I 109.5 . .
H12G C12C H12I 109.5 . .
H12H C12C H12I 109.5 . .
C10C C13C C14C 119.3(3) . .
C10C C13C C12C 120.5(4) . .
C14C C13C C12C 120.2(4) . .
C13C C14C C15C 122.1(4) . .
C13C C14C H14C 118.9 . .
C15C C14C H14C 118.9 . .
C14C C15C C8C 118.3(3) . .
C14C C15C N3C 126.1(3) . .
C8C C15C N3C 115.6(3) . .
O2C C16C N3C 127.1(3) . .
O2C C16C N4C 120.3(3) . .
N3C C16C N4C 112.6(3) . .
C18C C17C C22C 118.4(3) . .
C18C C17C N4C 125.0(3) . .
C22C C17C N4C 116.5(3) . .
C17C C18C C19C 120.2(3) . .
C17C C18C H18C 119.9 . .
C19C C18C H18C 119.9 . .
C20C C19C C18C 121.0(4) . .
C20C C19C H19C 119.5 . .
C18C C19C H19C 119.5 . .
C21C C20C C19C 118.6(4) . .
C21C C20C H20C 120.7 . .
C19C C20C H20C 120.7 . .
C20C C21C C22C 121.4(4) . .
C20C C21C H21C 119.3 . .
C22C C21C H21C 119.3 . .
C21C C22C C17C 120.3(4) . .
C21C C22C H22C 119.8 . .
C17C C22C H22C 119.8 . .
C7C N1C C6C 130.2(4) . .
C7C N1C C6G 128.3(16) . .
C7C N1C H1C1 113(3) . .
C6C N1C H1C1 116(3) . .
C6G N1C H1C1 118(4) . .
C7C N2C C8C 121.1(3) . .
C7C N2C Cu2 121.0(2) . .
C8C N2C Cu2 111.8(2) . .
C16C N3C C15C 120.6(3) . .
C16C N3C Cu2 121.3(2) . .
C15C N3C Cu2 111.3(2) . .
C16C N4C C17C 128.5(3) . .
C16C N4C H4C1 115(3) . .
C17C N4C H4C1 116(3) . .
C7C O1C K3 159.6(3) . .
C16C O2C K4 171.9(2) . 1_655
C2D C1D C6D 120.3(4) . .
C2D C1D H1D 119.8 . .
C6D C1D H1D 119.8 . .
C3D C2D C1D 120.6(4) . .
C3D C2D H2D 119.7 . .
C1D C2D H2D 119.7 . .
C4D C3D C2D 119.3(4) . .
C4D C3D H3D 120.4 . .
C2D C3D H3D 120.4 . .
C3D C4D C5D 121.1(4) . .
C3D C4D H4D 119.5 . .
C5D C4D H4D 119.5 . .
C4D C5D C6D 119.9(3) . .
C4D C5D H5D 120.1 . .
C6D C5D H5D 120.1 . .
C5D C6D N1D 125.1(3) . .
C5D C6D C1D 118.9(3) . .
N1D C6D C1D 116.0(3) . .
O1D C7D N2D 127.6(3) . .
O1D C7D N1D 120.9(3) . .
N2D C7D N1D 111.5(3) . .
C9D C8D C15D 118.8(3) . .
C9D C8D N2D 125.8(3) . .
C15D C8D N2D 115.4(3) . .
C10D C9D C8D 122.1(3) . .
C10D C9D H9D 119.0 . .
C8D C9D H9D 119.0 . .
C13D C10D C9D 118.7(3) . .
C13D C10D C11D 121.2(3) . .
C9D C10D C11D 120.1(3) . .
C10D C11D H11J 109.5 . .
C10D C11D H11K 109.5 . .
H11J C11D H11K 109.5 . .
C10D C11D H11L 109.5 . .
H11J C11D H11L 109.5 . .
H11K C11D H11L 109.5 . .
C13D C12D H12J 109.5 . .
C13D C12D H12K 109.5 . .
H12J C12D H12K 109.5 . .
C13D C12D H12L 109.5 . .
H12J C12D H12L 109.5 . .
H12K C12D H12L 109.5 . .
C14D C13D C10D 119.8(3) . .
C14D C13D C12D 119.7(3) . .
C10D C13D C12D 120.5(3) . .
C13D C14D C15D 122.0(3) . .
C13D C14D H14D 119.0 . .
C15D C14D H14D 119.0 . .
C14D C15D C8D 118.4(3) . .
C14D C15D N3D 125.1(3) . .
C8D C15D N3D 116.5(3) . .
O2D C16D N3D 127.6(4) . .
O2D C16D N4D 120.4(3) . .
N3D C16D N4D 112.0(3) . .
C18D C17D C22D 118.9(4) . .
C18D C17D N4D 117.3(3) . .
C22D C17D N4D 123.9(4) . .
C19D C18D C17D 120.6(4) . .
C19D C18D H18D 119.7 . .
C17D C18D H18D 119.7 . .
C20D C19D C18D 120.5(5) . .
C20D C19D H19D 119.7 . .
C18D C19D H19D 119.7 . .
C19D C20D C21D 119.7(4) . .
C19D C20D H20D 120.2 . .
C21D C20D H20D 120.2 . .
C20D C21D C22D 121.2(5) . .
C20D C21D H21D 119.4 . .
C22D C21D H21D 119.4 . .
C21D C22D C17D 119.2(5) . .
C21D C22D H22D 120.4 . .
C17D C22D H22D 120.4 . .
C7D N1D C6D 129.8(3) . .
C7D N1D H1D1 115(3) . .
C6D N1D H1D1 115(3) . .
C7D N2D C8D 123.0(3) . .
C7D N2D Cu2 124.3(2) . .
C8D N2D Cu2 111.5(2) . .
C16D N3D C15D 121.9(3) . .
C16D N3D Cu2 123.2(2) . .
C15D N3D Cu2 110.7(2) . .
C16D N4D C17D 129.1(3) . .
C16D N4D H4D1 117(3) . .
C17D N4D H4D1 113(3) . .
C7D O1D K4 175.1(2) . .
O3J K1 O2A 89.5(7) . .
O3S K1 O2A 88.14(14) . .
O3J K1 O1S 86.6(17) . .
O3S K1 O1S 81.5(2) . .
O2A K1 O1S 89.39(9) . .
O3J K1 O9S 125.1(6) . 1_656
O3S K1 O9S 125.83(13) . 1_656
O2A K1 O9S 144.94(8) . 1_656
O1S K1 O9S 87.77(9) . 1_656
O3J K1 O2S 152.1(16) . .
O3S K1 O2S 147.2(2) . .
O2A K1 O2S 73.91(8) . .
O1S K1 O2S 71.26(9) . .
O9S K1 O2S 72.10(8) 1_656 .
O3J K1 C14A 108.6(13) . .
O3S K1 C14A 112.0(2) . .
O2A K1 C14A 59.21(9) . .
O1S K1 C14A 143.95(10) . .
O9S K1 C14A 107.50(9) 1_656 .
O2S K1 C14A 82.43(9) . .
O3J K1 C3S 70.3(17) . .
O3S K1 C3S 65.0(2) . .
O2A K1 C3S 78.41(10) . .
O1S K1 C3S 19.84(10) . .
O9S K1 C3S 106.28(10) 1_656 .
O2S K1 C3S 84.25(10) . .
C14A K1 C3S 137.57(11) . .
O3J K1 C6S 135.7(13) . .
O3S K1 C6S 131.7(2) . .
O2A K1 C6S 54.99(8) . .
O1S K1 C6S 69.44(10) . .
O9S K1 C6S 91.61(8) 1_656 .
O2S K1 C6S 19.57(8) . .
C14A K1 C6S 77.48(9) . .
C3S K1 C6S 76.65(10) . .
O3J K1 C13A 110.5(16) . .
O3S K1 C13A 115.4(2) . .
O2A K1 C13A 83.10(8) . .
O1S K1 C13A 161.13(9) . .
O9S K1 C13A 88.51(8) 1_656 .
O2S K1 C13A 90.00(9) . .
C14A K1 C13A 23.92(9) . .
C3S K1 C13A 161.49(11) . .
C6S K1 C13A 92.19(9) . .
O3J K1 K4 126.1(14) . 1_656
O3S K1 K4 122.0(2) . 1_656
O2A K1 K4 110.27(6) . 1_656
O1S K1 K4 46.19(7) . 1_656
O9S K1 K4 47.41(6) 1_656 1_656
O2S K1 K4 45.91(6) . 1_656
C14A K1 K4 124.83(7) . 1_656
C3S K1 K4 65.97(9) . 1_656
C6S K1 K4 59.43(6) . 1_656
C13A K1 K4 121.00(6) . 1_656
O1A K2 O5S 104.9(7) 1_455 .
O1A K2 O5J 102.9(5) 1_455 .
O1A K2 O2B 95.72(8) 1_455 .
O5S K2 O2B 109.6(5) . .
O5J K2 O2B 117.3(4) . .
O1A K2 O6S 146.3(4) 1_455 .
O5S K2 O6S 81.5(7) . .
O2B K2 O6S 113.6(5) . .
O1A K2 O6J 144.3(7) 1_455 .
O5J K2 O6J 75.4(7) . .
O2B K2 O6J 117.1(9) . .
O1A K2 O4S 94.22(9) 1_455 .
O5S K2 O4S 158.5(7) . .
O5J K2 O4S 155.6(4) . .
O2B K2 O4S 77.54(8) . .
O6S K2 O4S 77.2(4) . .
O6J K2 O4S 80.5(6) . .
O1A K2 O7S 75.0(3) 1_455 .
O5S K2 O7S 97.7(6) . .
O2B K2 O7S 152.7(3) . .
O6S K2 O7S 71.3(5) . .
O4S K2 O7S 77.6(3) . .
O1A K2 O7J 70.6(7) 1_455 .
O5J K2 O7J 92.8(9) . .
O2B K2 O7J 149.4(9) . .
O6J K2 O7J 73.8(10) . .
O4S K2 O7J 76.4(7) . .
O1A K2 C18J 152.0(9) 1_455 .
O5J K2 C18J 59.8(8) . .
O2B K2 C18J 111.6(9) . .
O6J K2 C18J 19.6(4) . .
O4S K2 C18J 97.4(6) . .
O7J K2 C18J 87.4(11) . .
O1A K2 C12S 84.26(9) 1_455 .
O5S K2 C12S 168.7(6) . .
O5J K2 C12S 172.8(5) . .
O2B K2 C12S 62.24(8) . .
O6S K2 C12S 94.6(4) . .
O6J K2 C12S 98.2(6) . .
O4S K2 C12S 19.34(8) . .
O7S K2 C12S 91.0(3) . .
O7J K2 C12S 88.6(8) . .
C18J K2 C12S 113.3(7) . .
O1A K2 C18S 150.3(5) 1_455 .
O5S K2 C18S 64.7(7) . .
O2B K2 C18S 114.0(5) . .
O6S K2 C18S 17.2(3) . .
O4S K2 C18S 93.9(4) . .
O7S K2 C18S 79.0(5) . .
C12S K2 C18S 110.4(4) . .
O1C K3 O7S 89.3(3) . .
O1C K3 O4S 173.47(10) . .
O7S K3 O4S 85.6(3) . .
O1C K3 O6S 92.9(4) . .
O7S K3 O6S 77.2(5) . .
O4S K3 O6S 82.0(4) . .
O1C K3 O7J 92.1(8) . .
O4S K3 O7J 83.1(7) . .
O1C K3 O8S 85.1(2) . .
O7S K3 O8S 96.7(4) . .
O4S K3 O8S 99.6(2) . .
O6S K3 O8S 173.6(6) . .
O1C K3 O8J 83.3(11) . .
O4S K3 O8J 101.3(12) . .
O7J K3 O8J 93.2(12) . .
O1C K3 O6J 89.6(7) . .
O4S K3 O6J 85.2(6) . .
O7J K3 O6J 78.6(11) . .
O8J K3 O6J 169.0(13) . .
O1C K3 C9C 55.25(9) . .
O7S K3 C9C 143.2(3) . .
O4S K3 C9C 130.46(10) . .
O6S K3 C9C 110.7(3) . .
O7J K3 C9C 144.7(6) . .
O8S K3 C9C 73.0(2) . .
O8J K3 C9C 72.0(12) . .
O6J K3 C9C 110.7(4) . .
O1C K3 C21S 86.68(12) . .
O7S K3 C21S 15.5(3) . .
O4S K3 C21S 89.44(12) . .
O6S K3 C21S 92.6(5) . .
O8S K3 C21S 81.3(2) . .
C9C K3 C21S 134.92(12) . .
O1C K3 K2 124.20(8) . .
O7S K3 K2 50.0(2) . .
O4S K3 K2 49.27(7) . .
O6S K3 K2 47.9(2) . .
O7J K3 K2 50.7(4) . .
O8S K3 K2 129.1(2) . .
O8J K3 K2 130.3(12) . .
O6J K3 K2 48.6(4) . .
C9C K3 K2 157.21(8) . .
C21S K3 K2 62.65(10) . .
O2C K4 O1D 107.42(8) 1_455 .
O2C K4 O2S 99.05(9) 1_455 1_454
O1D K4 O2S 151.63(9) . 1_454
O2C K4 O1S 101.49(9) 1_455 1_454
O1D K4 O1S 109.09(9) . 1_454
O2S K4 O1S 74.51(9) 1_454 1_454
O2C K4 O9S 165.91(9) 1_455 .
O1D K4 O9S 76.89(8) . .
O2S K4 O9S 75.01(9) 1_454 .
O1S K4 O9S 89.35(9) 1_454 .
O2C K4 K1 136.46(7) 1_455 1_454
O1D K4 K1 111.36(6) . 1_454
O2S K4 K1 49.54(6) 1_454 1_454
O1S K4 K1 47.29(7) 1_454 1_454
O9S K4 K1 48.06(6) . 1_454
N1S C1S H1S1 109.5 . .
N1S C1S H1S2 109.5 . .
H1S1 C1S H1S2 109.5 . .
N1S C1S H1S3 109.5 . .
H1S1 C1S H1S3 109.5 . .
H1S2 C1S H1S3 109.5 . .
N1S C2S H2S1 109.5 . .
N1S C2S H2S2 109.5 . .
H2S1 C2S H2S2 109.5 . .
N1S C2S H2S3 109.5 . .
H2S1 C2S H2S3 109.5 . .
H2S2 C2S H2S3 109.5 . .
C3S N1S C2S 121.7(4) . .
C3S N1S C1S 120.1(4) . .
C2S N1S C1S 118.2(4) . .
O1S C3S N1S 126.1(4) . .
O1S C3S K1 47.9(2) . .
N1S C3S K1 162.0(3) . .
O1S C3S H3S 116.9 . .
N1S C3S H3S 116.9 . .
K1 C3S H3S 71.9 . .
C3S O1S K4 160.7(3) . 1_656
C3S O1S K1 112.2(3) . .
K4 O1S K1 86.52(9) 1_656 .
N2S C4S H4S1 109.5 . .
N2S C4S H4S2 109.5 . .
H4S1 C4S H4S2 109.5 . .
N2S C4S H4S3 109.5 . .
H4S1 C4S H4S3 109.5 . .
H4S2 C4S H4S3 109.5 . .
N2S C5S H5S1 109.5 . .
N2S C5S H5S2 109.5 . .
H5S1 C5S H5S2 109.5 . .
N2S C5S H5S3 109.5 . .
H5S1 C5S H5S3 109.5 . .
H5S2 C5S H5S3 109.5 . .
C6S N2S C5S 121.1(3) . .
C6S N2S C4S 121.4(3) . .
C5S N2S C4S 117.3(3) . .
O2S C6S N2S 124.7(4) . .
O2S C6S K1 50.70(18) . .
N2S C6S K1 133.0(2) . .
O2S C6S H6S 117.6 . .
N2S C6S H6S 117.6 . .
K1 C6S H6S 87.0 . .
C6S O2S K4 127.2(3) . 1_656
C6S O2S K1 109.7(2) . .
K4 O2S K1 84.55(8) 1_656 .
N3S C7S H7S1 109.5 . .
N3S C7S H7S2 109.5 . .
H7S1 C7S H7S2 109.5 . .
N3S C7S H7S3 109.5 . .
H7S1 C7S H7S3 109.5 . .
H7S2 C7S H7S3 109.5 . .
N3S C8S H8S1 109.5 . .
N3S C8S H8S2 109.5 . .
H8S1 C8S H8S2 109.5 . .
N3S C8S H8S3 109.5 . .
H8S1 C8S H8S3 109.5 . .
H8S2 C8S H8S3 109.5 . .
C9S N3S C7S 120.0(4) . .
C9S N3S C8S 122.1(6) . .
C7S N3S C8S 117.8(5) . .
O3S C9S N3S 123.1(5) . .
O3S C9S H9S 118.4 . .
N3S C9S H9S 118.4 . .
C9S O3S K1 140.2(4) . .
N3J C7J H7J1 109.5 . .
N3J C7J H7J2 109.5 . .
H7J1 C7J H7J2 109.5 . .
N3J C7J H7J3 109.5 . .
H7J1 C7J H7J3 109.5 . .
H7J2 C7J H7J3 109.5 . .
N3J C8J H8J1 109.5 . .
N3J C8J H8J2 109.5 . .
H8J1 C8J H8J2 109.5 . .
N3J C8J H8J3 109.5 . .
H8J1 C8J H8J3 109.5 . .
H8J2 C8J H8J3 109.5 . .
C9J N3J C8J 128(3) . .
C9J N3J C7J 115(2) . .
C8J N3J C7J 116(3) . .
O3J C9J N3J 116(3) . .
O3J C9J H9J 122.2 . .
N3J C9J H9J 122.2 . .
C9J O3J K1 172(6) . .
N4S C10S H10A 109.5 . .
N4S C10S H10B 109.5 . .
H10A C10S H10B 109.5 . .
N4S C10S H10C 109.5 . .
H10A C10S H10C 109.5 . .
H10B C10S H10C 109.5 . .
N4S C11S H11M 109.5 . .
N4S C11S H11N 109.5 . .
H11M C11S H11N 109.5 . .
N4S C11S H11O 109.5 . .
H11M C11S H11O 109.5 . .
H11N C11S H11O 109.5 . .
C12S N4S C10S 121.8(4) . .
C12S N4S C11S 120.3(4) . .
C10S N4S C11S 117.9(4) . .
O4S C12S N4S 125.7(4) . .
O4S C12S K2 50.1(2) . .
N4S C12S K2 170.0(3) . .
O4S C12S H12S 117.1 . .
N4S C12S H12S 117.1 . .
K2 C12S H12S 67.9 . .
C12S O4S K3 160.1(3) . .
C12S O4S K2 110.5(2) . .
K3 O4S K2 85.38(9) . .
N5S C13S H13A 109.5 . .
N5S C13S H13B 109.5 . .
H13A C13S H13B 109.5 . .
N5S C13S H13C 109.5 . .
H13A C13S H13C 109.5 . .
H13B C13S H13C 109.5 . .
N5S C14S H14E 109.5 . .
N5S C14S H14F 109.5 . .
H14E C14S H14F 109.5 . .
N5S C14S H14G 109.5 . .
H14E C14S H14G 109.5 . .
H14F C14S H14G 109.5 . .
C15S N5S C14S 121.5(16) . .
C15S N5S C13S 119.0(15) . .
C14S N5S C13S 119.4(14) . .
O5S C15S N5S 125(2) . .
O5S C15S H15S 117.7 . .
N5S C15S H15S 117.7 . .
C15S O5S K2 150(2) . .
N5J C13J H13D 109.5 . .
N5J C13J H13E 109.5 . .
H13D C13J H13E 109.5 . .
N5J C13J H13F 109.5 . .
H13D C13J H13F 109.5 . .
H13E C13J H13F 109.5 . .
N5J C14J H14H 109.5 . .
N5J C14J H14I 109.5 . .
H14H C14J H14I 109.5 . .
N5J C14J H14J 109.5 . .
H14H C14J H14J 109.5 . .
H14I C14J H14J 109.5 . .
C15J N5J C13J 120.8(10) . .
C15J N5J C14J 122.4(10) . .
C13J N5J C14J 116.7(9) . .
O5J C15J N5J 127.0(13) . .
O5J C15J H15J 116.5 . .
N5J C15J H15J 116.5 . .
C15J O5J K2 140.7(16) . .
N6S C16S H16A 109.5 . .
N6S C16S H16B 109.5 . .
H16A C16S H16B 109.5 . .
N6S C16S H16C 109.5 . .
H16A C16S H16C 109.5 . .
H16B C16S H16C 109.5 . .
N6S C17S H17A 109.5 . .
N6S C17S H17B 109.5 . .
H17A C17S H17B 109.5 . .
N6S C17S H17C 109.5 . .
H17A C17S H17C 109.5 . .
H17B C17S H17C 109.5 . .
C18S N6S C16S 119.9(10) . .
C18S N6S C17S 121.7(10) . .
C16S N6S C17S 116.6(9) . .
O6S C18S N6S 126.9(14) . .
O6S C18S K2 43.6(8) . .
N6S C18S K2 167.2(13) . .
O6S C18S H18S 116.6 . .
N6S C18S H18S 116.6 . .
K2 C18S H18S 73.7 . .
C18S O6S K3 146.2(17) . .
C18S O6S K2 119.1(11) . .
K3 O6S K2 86.5(3) . .
N6J C16J H16D 109.5 . .
N6J C16J H16E 109.5 . .
H16D C16J H16E 109.5 . .
N6J C16J H16F 109.5 . .
H16D C16J H16F 109.5 . .
H16E C16J H16F 109.5 . .
N6J C17J H17D 109.5 . .
N6J C17J H17E 109.5 . .
H17D C17J H17E 109.5 . .
N6J C17J H17F 109.5 . .
H17D C17J H17F 109.5 . .
H17E C17J H17F 109.5 . .
C18J N6J C16J 118.8(16) . .
C18J N6J C17J 122.3(16) . .
C16J N6J C17J 118.5(14) . .
O6J C18J N6J 127(2) . .
O6J C18J K2 49.7(11) . .
N6J C18J K2 177.2(15) . .
O6J C18J H18J 116.3 . .
N6J C18J H18J 116.3 . .
K2 C18J H18J 66.5 . .
C18J O6J K3 164.3(19) . .
C18J O6J K2 110.6(14) . .
K3 O6J K2 84.6(4) . .
N7S C19S H19E 109.5 . .
N7S C19S H19G 109.5 . .
H19E C19S H19G 109.5 . .
N7S C19S H19H 109.5 . .
H19E C19S H19H 109.5 . .
H19G C19S H19H 109.5 . .
N7S C20S H20E 109.5 . .
N7S C20S H20G 109.5 . .
H20E C20S H20G 109.5 . .
N7S C20S H20H 109.5 . .
H20E C20S H20H 109.5 . .
H20G C20S H20H 109.5 . .
C21S N7S C19S 123.3(10) . .
C21S N7S C20S 120.5(6) . .
C19S N7S C20S 116.2(9) . .
O7S C21S N7S 122.9(9) . .
O7S C21S K3 34.3(6) . .
N7S C21S K3 156.3(5) . .
O7S C21S H21S 118.6 . .
N7S C21S H21S 118.6 . .
K3 C21S H21S 84.6 . .
C21S O7S K3 130.2(9) . .
C21S O7S K2 130.0(8) . .
K3 O7S K2 86.1(2) . .
N7J C19J H19I 109.5 . .
N7J C19J H19J 109.5 . .
H19I C19J H19J 109.5 . .
N7J C19J H19K 109.5 . .
H19I C19J H19K 109.5 . .
H19J C19J H19K 109.5 . .
N7J C20J H20I 109.5 . .
N7J C20J H20J 109.5 . .
H20I C20J H20J 109.5 . .
N7J C20J H20K 109.5 . .
H20I C20J H20K 109.5 . .
H20J C20J H20K 109.5 . .
C21J N7J C20J 124(2) . .
C21J N7J C19J 120.6(14) . .
C20J N7J C19J 115(2) . .
N7J C21J O7J 123(2) . .
N7J C21J H21J 118.6 . .
O7J C21J H21J 118.6 . .
C21J O7J K3 167.4(16) . .
C21J O7J K2 108.7(13) . .
K3 O7J K2 83.5(5) . .
N8S C22S H22E 109.5 . .
N8S C22S H22G 109.5 . .
H22E C22S H22G 109.5 . .
N8S C22S H22H 109.5 . .
H22E C22S H22H 109.5 . .
H22G C22S H22H 109.5 . .
N8S C23S H23A 109.5 . .
N8S C23S H23B 109.5 . .
H23A C23S H23B 109.5 . .
N8S C23S H23C 109.5 . .
H23A C23S H23C 109.5 . .
H23B C23S H23C 109.5 . .
C24S N8S C22S 120.4(6) . .
C24S N8S C23S 123.0(7) . .
C22S N8S C23S 116.5(6) . .
O8S C24S N8S 127.8(8) . .
O8S C24S H24S 116.1 . .
N8S C24S H24S 116.1 . .
C24S O8S K3 157.1(7) . .
N8J C22J H22I 109.5 . .
N8J C22J H22J 109.5 . .
H22I C22J H22J 109.5 . .
N8J C22J H22K 109.5 . .
H22I C22J H22K 109.5 . .
H22J C22J H22K 109.5 . .
N8J C23J H23D 109.5 . .
N8J C23J H23E 109.5 . .
H23D C23J H23E 109.5 . .
N8J C23J H23F 109.5 . .
H23D C23J H23F 109.5 . .
H23E C23J H23F 109.5 . .
C24J N8J C23J 122(2) . .
C24J N8J C22J 124(3) . .
C23J N8J C22J 114(2) . .
O8J C24J N8J 133(3) . .
O8J C24J H24J 113.3 . .
N8J C24J H24J 113.3 . .
C24J O8J K3 128(3) . .
N9S C25S H25A 109.5 . .
N9S C25S H25B 109.5 . .
H25A C25S H25B 109.5 . .
N9S C25S H25C 109.5 . .
H25A C25S H25C 109.5 . .
H25B C25S H25C 109.5 . .
N9S C26S H26A 109.5 . .
N9S C26S H26B 109.5 . .
H26A C26S H26B 109.5 . .
N9S C26S H26C 109.5 . .
H26A C26S H26C 109.5 . .
H26B C26S H26C 109.5 . .
C27S N9S C26S 121.6(3) . .
C27S N9S C25S 122.0(4) . .
C26S N9S C25S 116.1(4) . .
O9S C27S N9S 127.2(4) . .
O9S C27S H27S 116.4 . .
N9S C27S H27S 116.4 . .
C27S O9S K4 128.9(2) . .
C27S O9S K1 126.1(2) . 1_454
K4 O9S K1 84.52(8) . 1_454
N10S C28S H28A 109.5 . .
N10S C28S H28B 109.5 . .
H28A C28S H28B 109.5 . .
N10S C28S H28C 109.5 . .
H28A C28S H28C 109.5 . .
H28B C28S H28C 109.5 . .
N10S C29S H29A 109.5 . .
N10S C29S H29B 109.5 . .
H29A C29S H29B 109.5 . .
N10S C29S H29C 109.5 . .
H29A C29S H29C 109.5 . .
H29B C29S H29C 109.5 . .
C30S N10S C29S 123.1(7) . .
C30S N10S C28S 111.9(7) . .
C29S N10S C28S 125.0(8) . .
O10S C30S N10S 122.7(7) . .
O10S C30S H30S 118.7 . .
N10S C30S H30S 118.7 . .
N10J C28J H28D 109.5 . .
N10J C28J H28E 109.5 . .
H28D C28J H28E 109.5 . .
N10J C28J H28F 109.5 . .
H28D C28J H28F 109.5 . .
H28E C28J H28F 109.5 . .
N10J C29J H29D 109.5 . .
N10J C29J H29E 109.5 . .
H29D C29J H29E 109.5 . .
N10J C29J H29F 109.5 . .
H29D C29J H29F 109.5 . .
H29E C29J H29F 109.5 . .
C30J N10J C29J 115.9(18) . .
C30J N10J C28J 119.3(18) . .
C29J N10J C28J 116.4(18) . .
O10J C30J N10J 117(2) . .
O10J C30J H30J 121.3 . .
N10J C30J H30J 121.3 . .

loop_
_geom_bond_atom_site_label_1
_geom_bond_atom_site_label_2
_geom_bond_distance
_geom_bond_site_symmetry_2
Cu1 N2B 1.958(3) .
Cu1 N3B 1.971(3) .
Cu1 N3A 1.973(3) .
Cu1 N2A 1.973(3) .
Cu1 H1A1 2.46(4) .
Cu1 H1B1 2.51(4) .
Cu1 H4B1 2.58(4) .
Cu1 H4A1 2.58(4) .
C1A C6A 1.391(12) .
C1A C2A 1.391(11) .
C1A H1A 0.9500 .
C2A C3A 1.371(11) .
C2A H2A 0.9500 .
C3A C4A 1.375(12) .
C3A H3A 0.9500 .
C4A C5A 1.385(12) .
C4A H4A 0.9500 .
C5A C6A 1.396(12) .
C5A H5A 0.9500 .
C6A N1A 1.410(10) .
C1E C2E 1.378(15) .
C1E C6E 1.383(18) .
C1E H1E 0.9500 .
C2E C3E 1.382(17) .
C2E H2E 0.9500 .
C3E C4E 1.372(18) .
C3E H3E 0.9500 .
C4E C5E 1.399(17) .
C4E H4E 0.9500 .
C5E C6E 1.404(18) .
C5E H5E 0.9500 .
C6E N1A 1.406(16) .
C7A O1A 1.240(4) .
C7A N2A 1.361(4) .
C7A N1A 1.385(4) .
C8A C9A 1.406(5) .
C8A C15A 1.409(5) .
C8A N2A 1.417(4) .
C9A C10A 1.395(5) .
C9A H9A 0.9500 .
C10A C13A 1.394(5) .
C10A C11A 1.506(5) .
C11A H11A 0.9800 .
C11A H11B 0.9800 .
C11A H11C 0.9800 .
C12A C13A 1.508(5) .
C12A H12A 0.9800 .
C12A H12B 0.9800 .
C12A H12C 0.9800 .
C13A C14A 1.406(5) .
C13A K1 3.461(4) .
C14A C15A 1.399(5) .
C14A K1 3.083(4) .
C14A H14A 0.9500 .
C15A N3A 1.410(4) .
C16A O2A 1.234(4) .
C16A N3A 1.366(4) .
C16A N4A 1.389(5) .
C17A N4A 1.389(5) .
C17A C18A 1.398(5) .
C17A C22A 1.400(5) .
C18A C19A 1.381(5) .
C18A H18A 0.9500 .
C19A C20A 1.380(5) .
C19A H19A 0.9500 .
C20A C21A 1.388(5) .
C20A H20A 0.9500 .
C21A C22A 1.386(5) .
C21A H21A 0.9500 .
C22A H22A 0.9500 .
N1A H1A1 0.87(3) .
N4A H4A1 0.84(3) .
O1A K2 2.609(3) 1_655
O2A K1 2.670(3) .
C1B C2B 1.373(5) .
C1B C6B 1.395(5) .
C1B H1B 0.9500 .
C2B C3B 1.387(5) .
C2B H2B 0.9500 .
C3B C4B 1.384(5) .
C3B H3B 0.9500 .
C4B C5B 1.393(5) .
C4B H4B 0.9500 .
C5B C6B 1.392(5) .
C5B H5B 0.9500 .
C6B N1B 1.398(4) .
C7B O1B 1.228(4) .
C7B N2B 1.377(4) .
C7B N1B 1.384(5) .
C8B C9B 1.402(5) .
C8B C15B 1.412(5) .
C8B N2B 1.415(4) .
C9B C10B 1.395(5) .
C9B H9B 0.9500 .
C10B C13B 1.396(5) .
C10B C11B 1.505(5) .
C11B H11D 0.9800 .
C11B H11E 0.9800 .
C11B H11F 0.9800 .
C12B C13B 1.500(5) .
C12B H12D 0.9800 .
C12B H12E 0.9800 .
C12B H12F 0.9800 .
C13B C14B 1.396(5) .
C14B C15B 1.395(5) .
C14B H14B 0.9500 .
C15B N3B 1.421(4) .
C16B O2B 1.233(4) .
C16B N3B 1.364(4) .
C16B N4B 1.390(5) .
C17B C22B 1.376(8) .
C17B C18B 1.395(8) .
C17B N4B 1.403(5) .
C18B C19B 1.399(7) .
C18B H18B 0.9500 .
C19B C20B 1.338(10) .
C19B H19B 0.9500 .
C20B C21B 1.383(11) .
C20B H20B 0.9500 .
C21B C22B 1.393(7) .
C21B H21B 0.9500 .
C22B H22B 0.9500 .
C17F C22F 1.36(3) .
C17F C18F 1.38(3) .
C17F N4B 1.39(2) .
C18F C19F 1.41(3) .
C18F H18F 0.9500 .
C19F C20F 1.34(3) .
C19F H19F 0.9500 .
C20F C21F 1.37(3) .
C20F H20F 0.9500 .
C21F C22F 1.40(3) .
C21F H21F 0.9500 .
C22F H22F 0.9500 .
N1B H1B1 0.86(3) .
N4B H4B1 0.89(3) .
O2B K2 2.762(3) .
Cu2 N3D 1.951(3) .
Cu2 N2D 1.957(3) .
Cu2 N2C 1.959(3) .
Cu2 N3C 1.974(3) .
Cu2 H1D1 2.50(4) .
Cu2 H1C1 2.53(4) .
Cu2 H4D1 2.54(4) .
Cu2 H4C1 2.57(4) .
C1C C2C 1.371(7) .
C1C C6C 1.401(8) .
C1C H1C 0.9500 .
C2C C3C 1.373(8) .
C2C H2C 0.9500 .
C3C C4C 1.385(9) .
C3C H3C 0.9500 .
C4C C5C 1.396(9) .
C4C H4C 0.9500 .
C5C C6C 1.389(8) .
C5C H5C 0.9500 .
C6C N1C 1.397(7) .
C1G C2G 1.39(2) .
C1G C6G 1.41(2) .
C1G H1G 0.9500 .
C2G C3G 1.36(2) .
C2G H2G 0.9500 .
C3G C4G 1.40(2) .
C3G H3G 0.9500 .
C4G C5G 1.39(2) .
C4G H4G 0.9500 .
C5G C6G 1.38(2) .
C5G H5G 0.9500 .
C6G N1C 1.40(2) .
C7C O1C 1.232(5) .
C7C N2C 1.362(5) .
C7C N1C 1.383(5) .
C8C C9C 1.394(5) .
C8C N2C 1.412(4) .
C8C C15C 1.416(5) .
C9C C10C 1.401(5) .
C9C K3 3.391(4) .
C9C H9C 0.9500 .
C10C C13C 1.384(6) .
C10C C11C 1.507(5) .
C11C H11G 0.9800 .
C11C H11H 0.9800 .
C11C H11I 0.9800 .
C12C C13C 1.515(6) .
C12C H12G 0.9800 .
C12C H12H 0.9800 .
C12C H12I 0.9800 .
C13C C14C 1.394(5) .
C14C C15C 1.396(5) .
C14C H14C 0.9500 .
C15C N3C 1.421(4) .
C16C O2C 1.240(4) .
C16C N3C 1.355(5) .
C16C N4C 1.390(4) .
C17C C18C 1.388(5) .
C17C C22C 1.399(5) .
C17C N4C 1.404(5) .
C18C C19C 1.395(5) .
C18C H18C 0.9500 .
C19C C20C 1.382(6) .
C19C H19C 0.9500 .
C20C C21C 1.375(6) .
C20C H20C 0.9500 .
C21C C22C 1.384(6) .
C21C H21C 0.9500 .
C22C H22C 0.9500 .
N1C H1C1 0.84(3) .
N4C H4C1 0.86(3) .
O1C K3 2.594(3) .
O2C K4 2.565(3) 1_655
C1D C2D 1.385(5) .
C1D C6D 1.399(5) .
C1D H1D 0.9500 .
C2D C3D 1.381(6) .
C2D H2D 0.9500 .
C3D C4D 1.379(6) .
C3D H3D 0.9500 .
C4D C5D 1.388(5) .
C4D H4D 0.9500 .
C5D C6D 1.392(5) .
C5D H5D 0.9500 .
C6D N1D 1.397(5) .
C7D O1D 1.233(4) .
C7D N2D 1.363(4) .
C7D N1D 1.394(4) .
C8D C9D 1.401(5) .
C8D C15D 1.409(5) .
C8D N2D 1.417(4) .
C9D C10D 1.398(5) .
C9D H9D 0.9500 .
C10D C13D 1.395(5) .
C10D C11D 1.509(5) .
C11D H11J 0.9800 .
C11D H11K 0.9800 .
C11D H11L 0.9800 .
C12D C13D 1.519(5) .
C12D H12J 0.9800 .
C12D H12K 0.9800 .
C12D H12L 0.9800 .
C13D C14D 1.383(5) .
C14D C15D 1.406(5) .
C14D H14D 0.9500 .
C15D N3D 1.425(4) .
C16D O2D 1.227(4) .
C16D N3D 1.358(5) .
C16D N4D 1.390(5) .
C17D C18D 1.389(6) .
C17D C22D 1.396(5) .
C17D N4D 1.397(5) .
C18D C19D 1.380(6) .
C18D H18D 0.9500 .
C19D C20D 1.364(8) .
C19D H19D 0.9500 .
C20D C21D 1.371(8) .
C20D H20D 0.9500 .
C21D C22D 1.388(6) .
C21D H21D 0.9500 .
C22D H22D 0.9500 .
N1D H1D1 0.84(3) .
N4D H4D1 0.88(3) .
O1D K4 2.569(2) .
K1 O3J 2.65(3) .
K1 O3S 2.660(6) .
K1 O1S 2.731(3) .
K1 O9S 2.773(3) 1_656
K1 O2S 2.836(3) .
K1 C3S 3.406(5) .
K1 C6S 3.449(4) .
K1 K4 3.7102(11) 1_656
K2 O1A 2.609(3) 1_455
K2 O5S 2.693(15) .
K2 O5J 2.693(10) .
K2 O6S 2.774(11) .
K2 O6J 2.815(17) .
K2 O4S 2.838(3) .
K2 O7S 2.864(9) .
K2 O7J 2.91(2) .
K2 C18J 3.453(18) .
K2 C12S 3.463(4) .
K2 C18S 3.513(12) .
K3 O7S 2.596(8) .
K3 O4S 2.664(3) .
K3 O6S 2.673(11) .
K3 O7J 2.691(17) .
K3 O8S 2.692(6) .
K3 O8J 2.71(2) .
K3 O6J 2.733(17) .
K3 C21S 3.515(7) .
K4 O2C 2.565(3) 1_455
K4 O2S 2.677(3) 1_454
K4 O1S 2.682(3) 1_454
K4 O9S 2.744(3) .
K4 K1 3.7102(11) 1_454
C1S N1S 1.460(6) .
C1S H1S1 0.9800 .
C1S H1S2 0.9800 .
C1S H1S3 0.9800 .
C2S N1S 1.451(6) .
C2S H2S1 0.9800 .
C2S H2S2 0.9800 .
C2S H2S3 0.9800 .
N1S C3S 1.323(6) .
C3S O1S 1.249(5) .
C3S H3S 0.9500 .
O1S K4 2.682(3) 1_656
C4S N2S 1.447(5) .
C4S H4S1 0.9800 .
C4S H4S2 0.9800 .
C4S H4S3 0.9800 .
C5S N2S 1.444(5) .
C5S H5S1 0.9800 .
C5S H5S2 0.9800 .
C5S H5S3 0.9800 .
N2S C6S 1.332(5) .
C6S O2S 1.228(5) .
C6S H6S 0.9500 .
O2S K4 2.677(3) 1_656
C7S N3S 1.454(6) .
C7S H7S1 0.9800 .
C7S H7S2 0.9800 .
C7S H7S3 0.9800 .
C8S N3S 1.465(8) .
C8S H8S1 0.9800 .
C8S H8S2 0.9800 .
C8S H8S3 0.9800 .
N3S C9S 1.333(6) .
C9S O3S 1.243(8) .
C9S H9S 0.9500 .
C7J N3J 1.46(2) .
C7J H7J1 0.9800 .
C7J H7J2 0.9800 .
C7J H7J3 0.9800 .
C8J N3J 1.46(2) .
C8J H8J1 0.9800 .
C8J H8J2 0.9800 .
C8J H8J3 0.9800 .
N3J C9J 1.32(2) .
C9J O3J 1.27(3) .
C9J H9J 0.9500 .
C10S N4S 1.452(6) .
C10S H10A 0.9800 .
C10S H10B 0.9800 .
C10S H10C 0.9800 .
C11S N4S 1.454(6) .
C11S H11M 0.9800 .
C11S H11N 0.9800 .
C11S H11O 0.9800 .
N4S C12S 1.318(5) .
C12S O4S 1.224(5) .
C12S H12S 0.9500 .
C13S N5S 1.445(16) .
C13S H13A 0.9800 .
C13S H13B 0.9800 .
C13S H13C 0.9800 .
C14S N5S 1.438(17) .
C14S H14E 0.9800 .
C14S H14F 0.9800 .
C14S H14G 0.9800 .
N5S C15S 1.323(17) .
C15S O5S 1.232(17) .
C15S H15S 0.9500 .
C13J N5J 1.438(12) .
C13J H13D 0.9800 .
C13J H13E 0.9800 .
C13J H13F 0.9800 .
C14J N5J 1.454(12) .
C14J H14H 0.9800 .
C14J H14I 0.9800 .
C14J H14J 0.9800 .
N5J C15J 1.330(11) .
C15J O5J 1.220(13) .
C15J H15J 0.9500 .
C16S N6S 1.456(13) .
C16S H16A 0.9800 .
C16S H16B 0.9800 .
C16S H16C 0.9800 .
C17S N6S 1.482(14) .
C17S H17A 0.9800 .
C17S H17B 0.9800 .
C17S H17C 0.9800 .
N6S C18S 1.323(12) .
C18S O6S 1.192(13) .
C18S H18S 0.9500 .
C16J N6J 1.461(18) .
C16J H16D 0.9800 .
C16J H16E 0.9800 .
C16J H16F 0.9800 .
C17J N6J 1.474(19) .
C17J H17D 0.9800 .
C17J H17E 0.9800 .
C17J H17F 0.9800 .
N6J C18J 1.353(16) .
C18J O6J 1.240(19) .
C18J H18J 0.9500 .
C19S N7S 1.446(15) .
C19S H19E 0.9800 .
C19S H19G 0.9800 .
C19S H19H 0.9800 .
C20S N7S 1.459(8) .
C20S H20E 0.9800 .
C20S H20G 0.9800 .
C20S H20H 0.9800 .
N7S C21S 1.311(8) .
C21S O7S 1.227(11) .
C21S H21S 0.9500 .
C19J N7J 1.452(19) .
C19J H19I 0.9800 .
C19J H19J 0.9800 .
C19J H19K 0.9800 .
C20J N7J 1.45(2) .
C20J H20I 0.9800 .
C20J H20J 0.9800 .
C20J H20K 0.9800 .
N7J C21J 1.315(18) .
C21J O7J 1.33(2) .
C21J H21J 0.9500 .
C22S N8S 1.445(8) .
C22S H22E 0.9800 .
C22S H22G 0.9800 .
C22S H22H 0.9800 .
C23S N8S 1.448(9) .
C23S H23A 0.9800 .
C23S H23B 0.9800 .
C23S H23C 0.9800 .
N8S C24S 1.316(8) .
C24S O8S 1.208(8) .
C24S H24S 0.9500 .
C22J N8J 1.47(3) .
C22J H22I 0.9800 .
C22J H22J 0.9800 .
C22J H22K 0.9800 .
C23J N8J 1.46(2) .
C23J H23D 0.9800 .
C23J H23E 0.9800 .
C23J H23F 0.9800 .
N8J C24J 1.30(2) .
C24J O8J 1.21(3) .
C24J H24J 0.9500 .
C25S N9S 1.461(5) .
C25S H25A 0.9800 .
C25S H25B 0.9800 .
C25S H25C 0.9800 .
C26S N9S 1.445(5) .
C26S H26A 0.9800 .
C26S H26B 0.9800 .
C26S H26C 0.9800 .
N9S C27S 1.322(5) .
C27S O9S 1.230(5) .
C27S H27S 0.9500 .
O9S K1 2.773(3) 1_454
C28S N10S 1.474(9) .
C28S H28A 0.9800 .
C28S H28B 0.9800 .
C28S H28C 0.9800 .
C29S N10S 1.414(9) .
C29S H29A 0.9800 .
C29S H29B 0.9800 .
C29S H29C 0.9800 .
N10S C30S 1.361(8) .
C30S O10S 1.261(8) .
C30S H30S 0.9500 .
C28J N10J 1.461(13) .
C28J H28D 0.9800 .
C28J H28E 0.9800 .
C28J H28F 0.9800 .
C29J N10J 1.457(14) .
C29J H29D 0.9800 .
C29J H29E 0.9800 .
C29J H29F 0.9800 .
N10J C30J 1.349(13) .
C30J O10J 1.271(13) .
C30J H30J 0.9500 .

loop_
_geom_hbond_atom_site_label_D
_geom_hbond_atom_site_label_H
_geom_hbond_atom_site_label_A
_geom_hbond_distance_DH
_geom_hbond_distance_HA
_geom_hbond_distance_DA
_geom_hbond_angle_DHA
N1A H1A1 N2B 0.87(3) 2.14(3) 2.991(4) 169(4)
N4A H4A1 N3B 0.84(3) 2.21(3) 3.025(4) 162(4)
N1B H1B1 N2A 0.86(3) 2.21(4) 2.998(4) 153(4)
N4B H4B1 N3A 0.89(3) 2.13(3) 3.001(4) 163(4)
N1C H1C1 N2D 0.84(3) 2.22(3) 3.038(4) 167(4)
N4C H4C1 N3D 0.86(3) 2.35(3) 3.182(4) 162(4)
N1D H1D1 N2C 0.84(3) 2.13(3) 2.948(4) 165(4)
N4D H4D1 N3C 0.88(3) 2.15(3) 3.002(4) 164(4)

loop_
_geom_torsion_atom_site_label_1
_geom_torsion_atom_site_label_2
_geom_torsion_atom_site_label_3
_geom_torsion_atom_site_label_4
_geom_torsion
_geom_torsion_site_symmetry_4
C6A C1A C2A C3A -0.9(18) .
C1A C2A C3A C4A -0.7(12) .
C2A C3A C4A C5A 1.2(17) .
C3A C4A C5A C6A 0(2) .
C2A C1A C6A C5A 2(3) .
C2A C1A C6A N1A 177.1(18) .
C4A C5A C6A C1A -1(3) .
C4A C5A C6A N1A -176(2) .
C6E C1E C2E C3E 2(3) .
C1E C2E C3E C4E 0.8(19) .
C2E C3E C4E C5E 0(3) .
C3E C4E C5E C6E -3(4) .
C2E C1E C6E C5E -6(5) .
C2E C1E C6E N1A -177(3) .
C4E C5E C6E C1E 6(6) .
C4E C5E C6E N1A 177(4) .
C15A C8A C9A C10A -3.2(5) .
N2A C8A C9A C10A 178.4(3) .
C8A C9A C10A C13A -0.3(5) .
C8A C9A C10A C11A -177.8(3) .
C9A C10A C13A C14A 1.2(5) .
C11A C10A C13A C14A 178.7(3) .
C9A C10A C13A C12A -179.8(3) .
C11A C10A C13A C12A -2.3(5) .
C9A C10A C13A K1 76.5(4) .
C11A C10A C13A K1 -106.0(3) .
C10A C13A C14A C15A 1.3(5) .
C12A C13A C14A C15A -177.6(3) .
K1 C13A C14A C15A -114.5(3) .
C10A C13A C14A K1 115.8(3) .
C12A C13A C14A K1 -63.1(3) .
C13A C14A C15A C8A -4.8(5) .
K1 C14A C15A C8A -111.1(3) .
C13A C14A C15A N3A 178.2(3) .
K1 C14A C15A N3A 71.8(4) .
C9A C8A C15A C14A 5.6(5) .
N2A C8A C15A C14A -175.8(3) .
C9A C8A C15A N3A -177.1(3) .
N2A C8A C15A N3A 1.5(4) .
N4A C17A C18A C19A 178.9(3) .
C22A C17A C18A C19A -1.5(5) .
C17A C18A C19A C20A 0.7(5) .
C18A C19A C20A C21A 0.4(5) .
C19A C20A C21A C22A -0.7(6) .
C20A C21A C22A C17A -0.2(6) .
N4A C17A C22A C21A -179.1(3) .
C18A C17A C22A C21A 1.3(5) .
O1A C7A N1A C6E -6(3) .
N2A C7A N1A C6E 173(3) .
O1A C7A N1A C6A -7.4(18) .
N2A C7A N1A C6A 171.9(18) .
C1E C6E N1A C7A -175.0(18) .
C5E C6E N1A C7A 14(6) .
C1A C6A N1A C7A -163.0(12) .
C5A C6A N1A C7A 12(4) .
O1A C7A N2A C8A -1.9(5) .
N1A C7A N2A C8A 178.8(3) .
O1A C7A N2A Cu1 153.5(3) .
N1A C7A N2A Cu1 -25.8(4) .
C9A C8A N2A C7A -24.8(5) .
C15A C8A N2A C7A 156.7(3) .
C9A C8A N2A Cu1 177.3(3) .
C15A C8A N2A Cu1 -1.2(4) .
O2A C16A N3A C15A -0.9(5) .
N4A C16A N3A C15A 178.8(3) .
O2A C16A N3A Cu1 143.1(3) .
N4A C16A N3A Cu1 -37.2(4) .
C14A C15A N3A C16A -37.2(5) .
C8A C15A N3A C16A 145.6(3) .
C14A C15A N3A Cu1 176.2(3) .
C8A C15A N3A Cu1 -1.0(4) .
C18A C17A N4A C16A -11.4(6) .
C22A C17A N4A C16A 169.0(4) .
O2A C16A N4A C17A 3.3(6) .
N3A C16A N4A C17A -176.5(3) .
N2A C7A O1A K2 -45.4(8) 1_655
N1A C7A O1A K2 133.9(5) 1_655
N3A C16A O2A K1 -23.2(6) .
N4A C16A O2A K1 157.1(3) .
C6B C1B C2B C3B 0.4(6) .
C1B C2B C3B C4B -1.0(6) .
C2B C3B C4B C5B 1.0(6) .
C3B C4B C5B C6B -0.4(6) .
C4B C5B C6B C1B -0.2(5) .
C4B C5B C6B N1B 178.2(4) .
C2B C1B C6B C5B 0.2(6) .
C2B C1B C6B N1B -178.3(4) .
C15B C8B C9B C10B -4.0(5) .
N2B C8B C9B C10B 178.0(3) .
C8B C9B C10B C13B -0.1(6) .
C8B C9B C10B C11B -178.7(4) .
C9B C10B C13B C14B 2.4(5) .
C11B C10B C13B C14B -179.0(3) .
C9B C10B C13B C12B 180.0(3) .
C11B C10B C13B C12B -1.4(6) .
C10B C13B C14B C15B -0.6(5) .
C12B C13B C14B C15B -178.2(3) .
C13B C14B C15B C8B -3.5(5) .
C13B C14B C15B N3B 179.0(3) .
C9B C8B C15B C14B 5.6(5) .
N2B C8B C15B C14B -176.2(3) .
C9B C8B C15B N3B -176.7(3) .
N2B C8B C15B N3B 1.5(4) .
C22B C17B C18B C19B 1.9(10) .
N4B C17B C18B C19B -174.5(5) .
C17B C18B C19B C20B -1.0(11) .
C18B C19B C20B C21B -1.6(13) .
C19B C20B C21B C22B 3.3(13) .
C18B C17B C22B C21B -0.3(10) .
N4B C17B C22B C21B 176.4(5) .
C20B C21B C22B C17B -2.4(11) .
C22F C17F C18F C19F 1(4) .
N4B C17F C18F C19F 178(7) .
C17F C18F C19F C20F -5(4) .
C18F C19F C20F C21F 10(8) .
C19F C20F C21F C22F -13(9) .
C18F C17F C22F C21F -3(6) .
N4B C17F C22F C21F 180(5) .
C20F C21F C22F C17F 9(8) .
O1B C7B N1B C6B 13.1(6) .
N2B C7B N1B C6B -166.9(3) .
C5B C6B N1B C7B 0.4(6) .
C1B C6B N1B C7B 178.8(4) .
O1B C7B N2B C8B 3.6(6) .
N1B C7B N2B C8B -176.4(3) .
O1B C7B N2B Cu1 161.4(3) .
N1B C7B N2B Cu1 -18.6(4) .
C9B C8B N2B C7B -22.4(5) .
C15B C8B N2B C7B 159.5(3) .
C9B C8B N2B Cu1 177.2(3) .
C15B C8B N2B Cu1 -0.8(4) .
O2B C16B N3B C15B -2.8(5) .
N4B C16B N3B C15B 178.2(3) .
O2B C16B N3B Cu1 150.0(3) .
N4B C16B N3B Cu1 -28.9(4) .
C14B C15B N3B C16B -28.0(5) .
C8B C15B N3B C16B 154.4(3) .
C14B C15B N3B Cu1 176.1(3) .
C8B C15B N3B Cu1 -1.5(4) .
O2B C16B N4B C17F -16(4) .
N3B C16B N4B C17F 163(4) .
O2B C16B N4B C17B -14.3(6) .
N3B C16B N4B C17B 164.7(5) .
C22F C17F N4B C16B -144(3) .
C18F C17F N4B C16B 39(7) .
C22B C17B N4B C16B 174.7(5) .
C18B C17B N4B C16B -8.8(10) .
N3B C16B O2B K2 136.3(5) .
N4B C16B O2B K2 -44.8(8) .
C6C C1C C2C C3C 0.7(10) .
C1C C2C C3C C4C 1.7(10) .
C2C C3C C4C C5C -1.8(14) .
C3C C4C C5C C6C 0(2) .
C4C C5C C6C N1C -179.3(12) .
C4C C5C C6C C1C 2.7(19) .
C2C C1C C6C C5C -2.9(13) .
C2C C1C C6C N1C 179.0(6) .
C6G C1G C2G C3G 6(3) .
C1G C2G C3G C4G 1(3) .
C2G C3G C4G C5G -2(7) .
C3G C4G C5G C6G -4(11) .
C4G C5G C6G N1C 176(7) .
C4G C5G C6G C1G 11(10) .
C2G C1G C6G C5G -11(7) .
C2G C1G C6G N1C -179(4) .
N2C C8C C9C C10C 179.5(3) .
C15C C8C C9C C10C 4.2(5) .
N2C C8C C9C K3 -48.0(4) .
C15C C8C C9C K3 136.7(3) .
C8C C9C C10C C13C -1.9(6) .
K3 C9C C10C C13C -140.0(4) .
C8C C9C C10C C11C 177.5(4) .
K3 C9C C10C C11C 39.4(5) .
C9C C10C C13C C14C 0.9(7) .
C11C C10C C13C C14C -178.5(5) .
C9C C10C C13C C12C -177.2(5) .
C11C C10C C13C C12C 3.4(7) .
C10C C13C C14C C15C -2.4(7) .
C12C C13C C14C C15C 175.7(5) .
C13C C14C C15C C8C 4.6(6) .
C13C C14C C15C N3C -176.5(4) .
C9C C8C C15C C14C -5.4(5) .
N2C C8C C15C C14C 178.9(3) .
C9C C8C C15C N3C 175.6(3) .
N2C C8C C15C N3C -0.1(4) .
C22C C17C C18C C19C 1.2(5) .
N4C C17C C18C C19C 178.8(3) .
C17C C18C C19C C20C -0.4(6) .
C18C C19C C20C C21C -0.9(6) .
C19C C20C C21C C22C 1.2(6) .
C20C C21C C22C C17C -0.3(6) .
C18C C17C C22C C21C -0.9(6) .
N4C C17C C22C C21C -178.7(3) .
O1C C7C N1C C6C -11.3(8) .
N2C C7C N1C C6C 169.3(6) .
O1C C7C N1C C6G 3(4) .
N2C C7C N1C C6G -177(4) .
C5C C6C N1C C7C 19.9(13) .
C1C C6C N1C C7C -162.1(6) .
C5G C6G N1C C7C -3(8) .
C1G C6G N1C C7C 163(2) .
O1C C7C N2C C8C 3.8(6) .
N1C C7C N2C C8C -176.9(3) .
O1C C7C N2C Cu2 -146.3(4) .
N1C C7C N2C Cu2 33.1(4) .
C9C C8C N2C C7C 32.4(5) .
C15C C8C N2C C7C -152.1(3) .
C9C C8C N2C Cu2 -175.1(3) .
C15C C8C N2C Cu2 0.4(4) .
O2C C16C N3C C15C 2.2(5) .
N4C C16C N3C C15C -179.9(3) .
O2C C16C N3C Cu2 -146.3(3) .
N4C C16C N3C Cu2 31.5(4) .
C14C C15C N3C C16C 29.4(5) .
C8C C15C N3C C16C -151.6(3) .
C14C C15C N3C Cu2 -179.1(3) .
C8C C15C N3C Cu2 -0.2(4) .
O2C C16C N4C C17C -6.6(5) .
N3C C16C N4C C17C 175.4(3) .
C18C C17C N4C C16C 20.5(5) .
C22C C17C N4C C16C -161.9(3) .
N2C C7C O1C K3 -19.5(12) .
N1C C7C O1C K3 161.2(7) .
C6D C1D C2D C3D 0.1(7) .
C1D C2D C3D C4D -1.5(7) .
C2D C3D C4D C5D 1.6(6) .
C3D C4D C5D C6D -0.5(6) .
C4D C5D C6D N1D 178.2(4) .
C4D C5D C6D C1D -0.9(5) .
C2D C1D C6D C5D 1.0(6) .
C2D C1D C6D N1D -178.1(4) .
C15D C8D C9D C10D -0.3(5) .
N2D C8D C9D C10D 177.5(3) .
C8D C9D C10D C13D -3.3(6) .
C8D C9D C10D C11D 177.5(3) .
C9D C10D C13D C14D 3.3(6) .
C11D C10D C13D C14D -177.5(4) .
C9D C10D C13D C12D -176.4(4) .
C11D C10D C13D C12D 2.8(6) .
C10D C13D C14D C15D 0.3(6) .
C12D C13D C14D C15D 179.9(4) .
C13D C14D C15D C8D -3.9(6) .
C13D C14D C15D N3D 175.7(4) .
C9D C8D C15D C14D 3.9(5) .
N2D C8D C15D C14D -174.2(3) .
C9D C8D C15D N3D -175.8(3) .
N2D C8D C15D N3D 6.1(5) .
C22D C17D C18D C19D 0.1(6) .
N4D C17D C18D C19D -179.9(4) .
C17D C18D C19D C20D 1.2(7) .
C18D C19D C20D C21D -1.9(9) .
C19D C20D C21D C22D 1.3(9) .
C20D C21D C22D C17D 0.0(8) .
C18D C17D C22D C21D -0.7(7) .
N4D C17D C22D C21D 179.3(4) .
O1D C7D N1D C6D -2.2(6) .
N2D C7D N1D C6D 177.9(3) .
C5D C6D N1D C7D 11.7(6) .
C1D C6D N1D C7D -169.2(4) .
O1D C7D N2D C8D 5.6(5) .
N1D C7D N2D C8D -174.5(3) .
O1D C7D N2D Cu2 -160.4(3) .
N1D C7D N2D Cu2 19.5(4) .
C9D C8D N2D C7D 12.2(5) .
C15D C8D N2D C7D -169.9(3) .
C9D C8D N2D Cu2 179.7(3) .
C15D C8D N2D Cu2 -2.3(4) .
O2D C16D N3D C15D 3.4(7) .
N4D C16D N3D C15D -177.4(3) .
O2D C16D N3D Cu2 -151.5(4) .
N4D C16D N3D Cu2 27.7(5) .
C14D C15D N3D C16D 15.9(6) .
C8D C15D N3D C16D -164.5(3) .
C14D C15D N3D Cu2 173.6(3) .
C8D C15D N3D Cu2 -6.8(4) .
O2D C16D N4D C17D 1.5(7) .
N3D C16D N4D C17D -177.8(4) .
C18D C17D N4D C16D 176.5(4) .
C22D C17D N4D C16D -3.5(7) .
C2S N1S C3S O1S -178.2(5) .
C1S N1S C3S O1S 3.4(8) .
C2S N1S C3S K1 117.6(11) .
C1S N1S C3S K1 -60.7(13) .
N1S C3S O1S K4 7.1(13) 1_656
K1 C3S O1S K4 165.1(11) 1_656
N1S C3S O1S K1 -158.0(4) .
C5S N2S C6S O2S -0.3(6) .
C4S N2S C6S O2S 176.1(4) .
C5S N2S C6S K1 -66.2(5) .
C4S N2S C6S K1 110.2(4) .
N2S C6S O2S K4 141.3(3) 1_656
K1 C6S O2S K4 -98.4(3) 1_656
N2S C6S O2S K1 -120.3(3) .
C7S N3S C9S O3S -5.5(9) .
C8S N3S C9S O3S 178.0(8) .
N3S C9S O3S K1 169.8(7) .
C8J N3J C9J O3J 157(5) .
C7J N3J C9J O3J -13(6) .
C10S N4S C12S O4S -178.6(5) .
C11S N4S C12S O4S -1.3(8) .
C10S N4S C12S K2 -116.5(16) .
C11S N4S C12S K2 60.8(18) .
N4S C12S O4S K3 27.0(12) .
K2 C12S O4S K3 -141.4(10) .
N4S C12S O4S K2 168.4(4) .
C14S N5S C15S O5S -164(3) .
C13S N5S C15S O5S 12(5) .
N5S C15S O5S K2 179(3) .
C13J N5J C15J O5J -8(3) .
C14J N5J C15J O5J 167(2) .
N5J C15J O5J K2 148.5(19) .
C16S N6S C18S O6S 5(4) .
C17S N6S C18S O6S -159(3) .
C16S N6S C18S K2 -33(8) .
C17S N6S C18S K2 163(7) .
N6S C18S O6S K3 -34(6) .
K2 C18S O6S K3 135(5) .
N6S C18S O6S K2 -168(2) .
C16J N6J C18J O6J -5(7) .
C17J N6J C18J O6J -177(5) .
N6J C18J O6J K3 -15(18) .
K2 C18J O6J K3 165(15) .
N6J C18J O6J K2 180(4) .
C19S N7S C21S O7S 176.9(12) .
C20S N7S C21S O7S -2.5(12) .
C19S N7S C21S K3 163.8(11) .
C20S N7S C21S K3 -15.6(13) .
N7S C21S O7S K3 -170.7(7) .
N7S C21S O7S K2 62.8(16) .
K3 C21S O7S K2 -126(2) .
C20J N7J C21J O7J 170(3) .
C19J N7J C21J O7J -8(3) .
N7J C21J O7J K3 46(15) .
N7J C21J O7J K2 -148.4(15) .
C22S N8S C24S O8S 0.4(5) .
C23S N8S C24S O8S -179.7(3) .
N8S C24S O8S K3 23.3(17) .
C23J N8J C24J O8J -0.1(6) .
C22J N8J C24J O8J 179.9(4) .
N8J C24J O8J K3 -142(3) .
C26S N9S C27S O9S 174.9(4) .
C25S N9S C27S O9S 1.3(6) .
N9S C27S O9S K4 -67.7(5) .
N9S C27S O9S K1 176.5(3) 1_454
C29S N10S C30S O10S 1.0(5) .
C28S N10S C30S O10S -179.3(3) .
C29J N10J C30J O10J 0.0(2) .
C28J N10J C30J O10J 147(4) .
